data_1552186
loop_
_publ_author_name
'Zhu, Yu'
'Zhang, Lei'
'Zhang, Jian'

_publ_section_title
;
 Assembly of High-Nuclearity Sn26, Sn34-Oxo Clusters: Solvent Strategy and
 Inorganic Sn Incorporation
;
_journal_name_full 'Chemical Science'
_journal_paper_doi 10.1039/C9SC02503K
_journal_year 2019
_chemical_formula_sum 'C166 H304 N12 O94 Sn26'
_chemical_formula_weight 7058.13
_space_group_crystal_system triclinic
_space_group_IT_number 2
_space_group_name_Hall '-P 1'
_space_group_name_H-M_alt 'P -1'
_symmetry_space_group_name_Hall '-P 1'
_symmetry_space_group_name_H-M 'P -1'
_atom_sites_solution_hydrogens geom
_audit_creation_method SHELXL-2016/6
_audit_update_record
;
2019-08-01 deposited with the CCDC.    2019-08-12 downloaded from the CCDC.
;
_cell_angle_alpha 99.647(2)
_cell_angle_beta 94.408(3)
_cell_angle_gamma 105.134(2)
_cell_formula_units_Z 1
_cell_length_a 16.080(3)
_cell_length_b 16.408(3)
_cell_length_c 26.664(5)
_cell_measurement_reflns_used 17394
_cell_measurement_temperature 293(2)
_cell_measurement_theta_max 27.5437
_cell_measurement_theta_min 2.3889
_cell_volume 6641(2)
_computing_structure_refinement 'SHELXL-2016/6 (Sheldrick, 2016)'
_diffrn_ambient_temperature 293(2)
_diffrn_measured_fraction_theta_full 0.996
_diffrn_measured_fraction_theta_max 0.990
_diffrn_measurement_device_type MM007-Saturn724+
_diffrn_measurement_method CCD_Profile_fitting
_diffrn_radiation_type MoK\a
_diffrn_radiation_wavelength 0.71073
_diffrn_reflns_av_R_equivalents 0.0721
_diffrn_reflns_av_unetI/netI 0.0927
_diffrn_reflns_Laue_measured_fraction_full 0.996
_diffrn_reflns_Laue_measured_fraction_max 0.990
_diffrn_reflns_limit_h_max 20
_diffrn_reflns_limit_h_min -20
_diffrn_reflns_limit_k_max 21
_diffrn_reflns_limit_k_min -21
_diffrn_reflns_limit_l_max 33
_diffrn_reflns_limit_l_min -34
_diffrn_reflns_number 70960
_diffrn_reflns_point_group_measured_fraction_full 0.996
_diffrn_reflns_point_group_measured_fraction_max 0.990
_diffrn_reflns_theta_full 25.242
_diffrn_reflns_theta_max 27.488
_diffrn_reflns_theta_min 2.389
_exptl_absorpt_coefficient_mu 2.473
_exptl_absorpt_correction_T_max 1.0000
_exptl_absorpt_correction_T_min 0.7401
_exptl_absorpt_correction_type multi-scan
_exptl_absorpt_process_details 'SADABS (Sheldrick, 1996)'
_exptl_crystal_colour Colorless
_exptl_crystal_density_diffrn 1.765
_exptl_crystal_density_method 'not measured'
_exptl_crystal_description Prism
_exptl_crystal_F_000 3436
_exptl_crystal_size_max 0.2000
_exptl_crystal_size_mid 0.1500
_exptl_crystal_size_min 0.1000
_refine_diff_density_max 1.645
_refine_diff_density_min -1.217
_refine_diff_density_rms 0.125
_refine_ls_extinction_method none
_refine_ls_goodness_of_fit_ref 1.030
_refine_ls_hydrogen_treatment constr
_refine_ls_matrix_type full
_refine_ls_number_parameters 1426
_refine_ls_number_reflns 30189
_refine_ls_number_restraints 3083
_refine_ls_restrained_S_all 1.043
_refine_ls_R_factor_all 0.0677
_refine_ls_R_factor_gt 0.0493
_refine_ls_shift/su_max 0.008
_refine_ls_shift/su_mean 0.001
_refine_ls_structure_factor_coef Fsqd
_refine_ls_weighting_details 'w=1/[\s^2^(Fo^2^)+6.0000P] where P=(Fo^2^+2Fc^2^)/3'
_refine_ls_weighting_scheme calc
_refine_ls_wR_factor_gt 0.0919
_refine_ls_wR_factor_ref 0.0980
_reflns_Friedel_coverage 0.000
_reflns_number_gt 18192
_reflns_number_total 30189
_reflns_threshold_expression 'I > 2\s(I)'
_cod_data_source_file c9sc02503k2.cif
_cod_data_source_block x_sq_CCDC3
_cod_depositor_comments
;
The following automatic conversions were performed:

'_exptl_absorpt_correction_type' value 'Multi-scan' changed to
'multi-scan' according to
/home/data/users/saulius/crontab/automatic-downloads/rss-feeds/RSC/lib/dictionaries/cif_core.dic
dictionary named 'cif_core.dic' version 2.4.2 from 2011-04-26.

Automatic conversion script
Id: cif_fix_values 4973 2017-02-22 13:04:09Z antanas 
;
_cod_database_code 1552186
_shelx_shelxl_version_number 2016/6
_shelx_space_group_comment
;
The symmetry employed for this shelxl refinement is uniquely defined
by the following loop, which should always be used as a source of
symmetry information in preference to the above space-group names.
They are only intended as comments.
;

loop_
_space_group_symop_operation_xyz
'x, y, z'
'-x, -y, -z'

loop_
_atom_site_label
_atom_site_type_symbol
_atom_site_fract_x
_atom_site_fract_y
_atom_site_fract_z
_atom_site_U_iso_or_equiv
_atom_site_adp_type
_atom_site_occupancy
_atom_site_site_symmetry_order
_atom_site_calc_flag
_atom_site_refinement_flags_posn
_atom_site_refinement_flags_adp
_atom_site_refinement_flags_occupancy
_atom_site_disorder_assembly
_atom_site_disorder_group
Sn1 Sn 0.47580(3) 0.40305(3) 0.00574(2) 0.03707(11) Uani 1 1 d . . . . .
Sn2 Sn 0.48565(3) 0.55893(3) 0.12530(2) 0.03685(11) Uani 1 1 d . . . . .
Sn3 Sn 0.44685(3) 0.35736(3) 0.13932(2) 0.04445(12) Uani 1 1 d . . . . .
Sn4 Sn 0.45909(3) 0.51593(3) 0.25558(2) 0.04847(13) Uani 1 1 d . . . . .
Sn5 Sn 0.54506(3) 0.76278(3) 0.11638(2) 0.04611(12) Uani 1 1 d . . . . .
Sn6 Sn 0.65321(3) 0.43089(3) 0.11985(2) 0.04231(12) Uani 1 1 d . . . . .
Sn7 Sn 0.50925(4) 0.72069(3) 0.24430(2) 0.05179(14) Uani 1 1 d . . . . .
Sn8 Sn 0.71413(3) 0.68081(3) 0.10531(2) 0.04406(12) Uani 1 1 d . . . . .
Sn9 Sn 0.67818(4) 0.64486(4) 0.30048(2) 0.05782(15) Uani 1 1 d . . . . .
Sn10 Sn 0.60735(3) 0.41191(3) 0.25284(2) 0.05109(13) Uani 1 1 d . . . . .
Sn11 Sn 0.85982(3) 0.72021(4) 0.23179(2) 0.05971(15) Uani 1 1 d . . . . .
Sn12 Sn 0.70760(4) 0.82005(3) 0.22860(2) 0.05802(15) Uani 1 1 d . . . . .
Sn13 Sn 0.80914(3) 0.51347(4) 0.24430(2) 0.05625(14) Uani 1 1 d . . . . .
O1 O 0.4850(3) 0.2884(2) -0.03607(14) 0.0442(11) Uani 1 1 d . . . . .
O2 O 0.3514(3) 0.3817(3) -0.02937(15) 0.0446(11) Uani 1 1 d . . . . .
O3 O 0.4219(3) 0.3320(2) 0.05790(15) 0.0423(11) Uani 1 1 d . . . . .
O4 O 0.4723(3) 0.5209(2) 0.04598(13) 0.0345(10) Uani 1 1 d . . . . .
O5 O 0.5996(3) 0.4156(3) 0.04128(14) 0.0399(10) Uani 1 1 d . . . . .
O6 O 0.3792(3) 0.4557(3) 0.13113(15) 0.0441(11) Uani 1 1 d . . . . .
O7 O 0.5436(3) 0.4667(2) 0.13275(14) 0.0377(10) Uani 1 1 d . . . . .
O8 O 0.5584(3) 0.3147(3) 0.13059(16) 0.0499(12) Uani 1 1 d . . . . .
O9 O 0.4276(3) 0.6581(3) 0.11906(15) 0.0451(11) Uani 1 1 d . . . . .
O10 O 0.6768(3) 0.7987(3) 0.10461(16) 0.0497(12) Uani 1 1 d . . . . .
O11 O 0.5900(3) 0.6559(2) 0.12148(14) 0.0391(10) Uani 1 1 d . . . . .
O12 O 0.7238(3) 0.5593(3) 0.11872(16) 0.0495(12) Uani 1 1 d . . . . .
O13 O 0.6887(3) 0.4529(3) 0.19867(15) 0.0486(12) Uani 1 1 d . . . . .
O14 O 0.4882(3) 0.5967(3) 0.20213(14) 0.0425(11) Uani 1 1 d . . . . .
O15 O 0.5785(3) 0.7936(3) 0.19550(15) 0.0532(12) Uani 1 1 d . . . . .
O16 O 0.7575(3) 0.7302(3) 0.18372(15) 0.0500(12) Uani 1 1 d . . . . .
O17 O 0.4827(3) 0.4033(3) 0.21770(15) 0.0488(12) Uani 1 1 d . . . . .
O18 O 0.8682(3) 0.5959(3) 0.19316(17) 0.0590(13) Uani 1 1 d . . . . .
O19 O 0.7298(3) 0.4743(3) 0.29965(17) 0.0601(14) Uani 1 1 d . . . . .
O20 O 0.4931(3) 0.6430(3) 0.30128(16) 0.0571(13) Uani 1 1 d . . . . .
O21 O 0.7748(3) 0.6281(3) 0.26142(16) 0.0558(13) Uani 1 1 d . . . . .
O22 O 0.6384(3) 0.7239(3) 0.26276(15) 0.0503(12) Uani 1 1 d . . . . .
O23 O 0.5914(3) 0.5332(3) 0.27378(17) 0.0534(12) Uani 1 1 d . . . . .
O24 O 0.8123(3) 0.8086(3) 0.27954(17) 0.0660(15) Uani 1 1 d . . . . .
O25 O 0.5567(4) 0.4004(3) 0.32742(18) 0.0682(15) Uani 1 1 d . . . . .
O26 O 0.4557(3) 0.4711(4) 0.32875(18) 0.0649(15) Uani 1 1 d . . . . .
O27 O 0.9140(4) 0.5817(4) 0.3087(2) 0.0801(18) Uani 1 1 d D . . . .
O28 O 0.9461(3) 0.7194(4) 0.2990(2) 0.0783(18) Uani 1 1 d D . . . .
O29 O 0.5455(4) 0.8314(4) 0.3074(2) 0.0766(17) Uani 1 1 d D U . . .
O30 O 0.6795(4) 0.9025(3) 0.2980(2) 0.0762(16) Uani 1 1 d D U . . .
O31 O 0.4388(5) 0.3568(6) 0.5403(3) 0.156(3) Uani 1 1 d . U . . .
N1 N 0.4521(6) 0.3741(7) 0.4931(3) 0.127(4) Uani 1 1 d . . . . .
C17 C 0.4889(5) 0.8672(5) 0.1118(3) 0.073(2) Uani 1 1 d D U . . .
H17A H 0.497573 0.902766 0.145721 0.088 Uiso 0.473(7) 1 calc R U P A 1
H17B H 0.520489 0.902330 0.089766 0.088 Uiso 0.473(7) 1 calc R U P A 1
H17C H 0.509241 0.909361 0.143393 0.088 Uiso 0.527(7) 1 calc R U P A 2
H17D H 0.511842 0.894468 0.084235 0.088 Uiso 0.527(7) 1 calc R U P A 2
C21 C 0.7510(6) 0.3698(7) 0.0960(3) 0.097(3) Uani 1 1 d D . . . .
H21A H 0.769545 0.347450 0.125030 0.116 Uiso 0.473(7) 1 calc R U P A 1
H21B H 0.721463 0.320247 0.069478 0.116 Uiso 0.473(7) 1 calc R U P A 1
H21C H 0.772750 0.397303 0.068270 0.116 Uiso 0.527(7) 1 calc R U P A 2
H21D H 0.797482 0.391138 0.124335 0.116 Uiso 0.527(7) 1 calc R U P A 2
C25 C 0.3851(5) 0.7410(6) 0.2330(3) 0.086(3) Uani 1 1 d D U . . .
H25A H 0.391587 0.794139 0.220362 0.104 Uiso 0.457(3) 1 calc R U P B 1
H25B H 0.349276 0.694659 0.206411 0.104 Uiso 0.457(3) 1 calc R U P B 1
H25C H 0.379178 0.755885 0.199467 0.104 Uiso 0.543(3) 1 calc R U P B 2
H25D H 0.342668 0.685991 0.231152 0.104 Uiso 0.543(3) 1 calc R U P B 2
C29 C 0.8358(5) 0.7220(5) 0.0743(3) 0.075(3) Uani 1 1 d D U . . .
H29C H 0.825538 0.740569 0.042226 0.090 Uiso 0.457(3) 1 calc R U P B 1
H29D H 0.875532 0.769967 0.098165 0.090 Uiso 0.457(3) 1 calc R U P B 1
H29A H 0.820981 0.730431 0.039900 0.090 Uiso 0.543(3) 1 calc R U P B 2
H29B H 0.866461 0.778324 0.094416 0.090 Uiso 0.543(3) 1 calc R U P B 2
C33 C 0.7098(7) 0.6782(8) 0.3812(3) 0.130(4) Uani 1 1 d D U . . .
H33A H 0.657199 0.676048 0.397085 0.157 Uiso 0.457(3) 1 calc R U P B 1
H33B H 0.736337 0.636993 0.393004 0.157 Uiso 0.457(3) 1 calc R U P B 1
H33C H 0.693592 0.730656 0.392502 0.157 Uiso 0.543(3) 1 calc R U P B 2
H33D H 0.672454 0.633478 0.395372 0.157 Uiso 0.543(3) 1 calc R U P B 2
C37 C 0.6111(6) 0.2811(5) 0.2452(4) 0.094(3) Uani 1 1 d D U . . .
H37C H 0.641481 0.267908 0.216239 0.112 Uiso 0.473(7) 1 calc R U P A 1
H37D H 0.644843 0.275808 0.275669 0.112 Uiso 0.473(7) 1 calc R U P A 1
H37A H 0.611930 0.257829 0.209409 0.112 Uiso 0.543(3) 1 calc R U P B 2
H37B H 0.664373 0.279567 0.264264 0.112 Uiso 0.543(3) 1 calc R U P B 2
C41 C 0.9703(6) 0.7930(6) 0.2042(4) 0.102(3) Uani 1 1 d D U . . .
H41C H 1.021438 0.777179 0.215962 0.122 Uiso 0.457(3) 1 calc R U P B 1
H41D H 0.962370 0.780406 0.167003 0.122 Uiso 0.457(3) 1 calc R U P B 1
H41A H 1.006400 0.755350 0.194650 0.122 Uiso 0.543(3) 1 calc R U P B 2
H41B H 0.950298 0.809298 0.173096 0.122 Uiso 0.543(3) 1 calc R U P B 2
C49 C 0.8791(6) 0.4183(6) 0.2300(3) 0.089(3) Uani 1 1 d D . . . .
H49A H 0.839759 0.367121 0.208432 0.106 Uiso 0.457(3) 1 calc R U P B 1
H49B H 0.925278 0.439922 0.210137 0.106 Uiso 0.457(3) 1 calc R U P B 1
H49C H 0.859137 0.386086 0.195250 0.106 Uiso 0.543(3) 1 calc R U P B 2
H49D H 0.939985 0.448479 0.231036 0.106 Uiso 0.543(3) 1 calc R U P B 2
C53 C 0.5010(6) 0.4293(6) 0.3472(3) 0.071(2) Uani 1 1 d . U . . .
C54 C 0.4837(6) 0.4104(6) 0.4001(3) 0.078(2) Uani 1 1 d . U . . .
C55 C 0.4210(6) 0.4376(6) 0.4248(3) 0.095(3) Uani 1 1 d . U . . .
H55A H 0.387502 0.467144 0.409323 0.114 Uiso 1 1 calc R U . . .
C56 C 0.4085(7) 0.4206(7) 0.4731(4) 0.109(3) Uani 1 1 d . U . . .
H56A H 0.369158 0.441953 0.491350 0.131 Uiso 1 1 calc R U . . .
C57 C 0.5135(7) 0.3456(7) 0.4698(4) 0.105(3) Uani 1 1 d . U . . .
H57A H 0.544671 0.314177 0.485370 0.126 Uiso 1 1 calc R U . . .
C58 C 0.5286(6) 0.3642(6) 0.4226(3) 0.095(3) Uani 1 1 d . U . . .
H58A H 0.570290 0.344684 0.405710 0.114 Uiso 1 1 calc R U . . .
C59 C 0.9514(6) 0.6602(7) 0.3211(4) 0.101(3) Uani 1 1 d D U . . .
C72 C 0.6121(8) 0.8885(7) 0.3193(4) 0.118(3) Uani 1 1 d D U . . .
C9 C 0.3418(5) 0.2471(6) 0.1455(4) 0.100(3) Uani 1 1 d D U . . .
H9A H 0.360120 0.195007 0.138261 0.120 Uiso 0.528(9) 1 calc R U P C 1
H9B H 0.326126 0.253498 0.180076 0.120 Uiso 0.528(9) 1 calc R U P C 1
H9C H 0.338689 0.199279 0.117898 0.120 Uiso 0.472(9) 1 calc R U P C 2
H9D H 0.352018 0.229504 0.177843 0.120 Uiso 0.472(9) 1 calc R U P C 2
C10 C 0.2577(12) 0.2402(15) 0.1045(9) 0.196(7) Uani 0.528(9) 1 d D U P C 1
H10A H 0.244740 0.295319 0.108401 0.235 Uiso 0.528(9) 1 calc R U P C 1
H10B H 0.270687 0.225480 0.069728 0.235 Uiso 0.528(9) 1 calc R U P C 1
C11 C 0.1788(11) 0.1710(16) 0.1139(9) 0.172(6) Uani 0.528(9) 1 d D U P C 1
H11A H 0.143165 0.197617 0.135291 0.206 Uiso 0.528(9) 1 calc R U P C 1
H11B H 0.198132 0.130900 0.131677 0.206 Uiso 0.528(9) 1 calc R U P C 1
C12 C 0.1220(14) 0.1197(15) 0.0589(9) 0.218(9) Uani 0.528(9) 1 d D U P C 1
H12A H 0.072633 0.076270 0.064686 0.327 Uiso 0.528(9) 1 calc R U P C 1
H12B H 0.102672 0.159551 0.041704 0.327 Uiso 0.528(9) 1 calc R U P C 1
H12C H 0.157481 0.093027 0.038101 0.327 Uiso 0.528(9) 1 calc R U P C 1
C10B C 0.2565(11) 0.2717(15) 0.1425(12) 0.173(7) Uani 0.472(9) 1 d D U P C 2
H10C H 0.234871 0.267133 0.106824 0.208 Uiso 0.472(9) 1 calc R U P C 2
H10D H 0.266641 0.331005 0.159751 0.208 Uiso 0.472(9) 1 calc R U P C 2
C11B C 0.1893(12) 0.2138(19) 0.1670(11) 0.193(7) Uani 0.472(9) 1 d D U P C 2
H11C H 0.198202 0.232439 0.204012 0.232 Uiso 0.472(9) 1 calc R U P C 2
H11D H 0.191908 0.154692 0.158776 0.232 Uiso 0.472(9) 1 calc R U P C 2
C12B C 0.0994(12) 0.2223(19) 0.1436(12) 0.226(10) Uani 0.472(9) 1 d D U P C 2
H12D H 0.053035 0.186854 0.157555 0.339 Uiso 0.472(9) 1 calc R U P C 2
H12E H 0.098329 0.281239 0.151907 0.339 Uiso 0.472(9) 1 calc R U P C 2
H12F H 0.092076 0.204008 0.106971 0.339 Uiso 0.472(9) 1 calc R U P C 2
C13 C 0.3196(5) 0.4852(6) 0.2469(3) 0.092(3) Uani 1 1 d D U . . .
H13A H 0.302119 0.527769 0.230661 0.111 Uiso 0.457(3) 1 calc R U P B 1
H13B H 0.296260 0.429805 0.224004 0.111 Uiso 0.457(3) 1 calc R U P B 1
H13C H 0.300377 0.497058 0.214232 0.111 Uiso 0.543(3) 1 calc R U P B 2
H13D H 0.296759 0.423804 0.245329 0.111 Uiso 0.543(3) 1 calc R U P B 2
C14 C 0.2795(13) 0.482(2) 0.2955(8) 0.134(6) Uani 0.457(3) 1 d D U P B 1
H14A H 0.309299 0.533275 0.320512 0.161 Uiso 0.457(3) 1 calc R U P B 1
H14B H 0.288638 0.432813 0.308932 0.161 Uiso 0.457(3) 1 calc R U P B 1
C15 C 0.1843(12) 0.4742(19) 0.2899(8) 0.134(6) Uani 0.457(3) 1 d D U P B 1
H15A H 0.150308 0.415236 0.276324 0.161 Uiso 0.457(3) 1 calc R U P B 1
H15B H 0.170286 0.511044 0.267598 0.161 Uiso 0.457(3) 1 calc R U P B 1
C16 C 0.1680(16) 0.505(2) 0.3474(9) 0.183(9) Uani 0.457(3) 1 d D U P B 1
H16A H 0.107857 0.502926 0.348084 0.275 Uiso 0.457(3) 1 calc R U P B 1
H16B H 0.183327 0.468333 0.368660 0.275 Uiso 0.457(3) 1 calc R U P B 1
H16C H 0.203138 0.563344 0.360007 0.275 Uiso 0.457(3) 1 calc R U P B 1
C14B C 0.2787(11) 0.5323(14) 0.2886(7) 0.122(5) Uani 0.543(3) 1 d D U P B 2
H14C H 0.310765 0.592722 0.297545 0.147 Uiso 0.543(3) 1 calc R U P B 2
H14D H 0.280502 0.507745 0.319235 0.147 Uiso 0.543(3) 1 calc R U P B 2
C15B C 0.1849(11) 0.5228(17) 0.2681(8) 0.153(6) Uani 0.543(3) 1 d D U P B 2
H15C H 0.182898 0.557887 0.242431 0.184 Uiso 0.543(3) 1 calc R U P B 2
H15D H 0.155784 0.463243 0.252606 0.184 Uiso 0.543(3) 1 calc R U P B 2
C16B C 0.1409(13) 0.5524(17) 0.3136(9) 0.177(8) Uani 0.543(3) 1 d D U P B 2
H16D H 0.081408 0.547373 0.302205 0.266 Uiso 0.543(3) 1 calc R U P B 2
H16E H 0.143378 0.517179 0.338739 0.266 Uiso 0.543(3) 1 calc R U P B 2
H16F H 0.170363 0.611374 0.328612 0.266 Uiso 0.543(3) 1 calc R U P B 2
C18 C 0.3922(13) 0.8417(17) 0.0916(19) 0.138(7) Uani 0.473(7) 1 d D U P A 1
H18A H 0.382582 0.811108 0.056329 0.165 Uiso 0.473(7) 1 calc R U P A 1
H18B H 0.359375 0.803980 0.111939 0.165 Uiso 0.473(7) 1 calc R U P A 1
C19 C 0.3612(14) 0.9237(18) 0.0949(12) 0.139(7) Uani 0.473(7) 1 d D U P A 1
H19A H 0.398765 0.965154 0.078580 0.167 Uiso 0.473(7) 1 calc R U P A 1
H19B H 0.362365 0.950033 0.130443 0.167 Uiso 0.473(7) 1 calc R U P A 1
C20 C 0.2694(14) 0.8968(19) 0.0676(11) 0.179(9) Uani 0.473(7) 1 d D U P A 1
H20A H 0.248022 0.946472 0.068891 0.269 Uiso 0.473(7) 1 calc R U P A 1
H20B H 0.269149 0.871025 0.032488 0.269 Uiso 0.473(7) 1 calc R U P A 1
H20C H 0.232913 0.855973 0.084116 0.269 Uiso 0.473(7) 1 calc R U P A 1
C18B C 0.3930(11) 0.8474(16) 0.1032(17) 0.136(7) Uani 0.527(7) 1 d D U P A 2
H18C H 0.367096 0.808145 0.124781 0.163 Uiso 0.527(7) 1 calc R U P A 2
H18D H 0.371779 0.820265 0.067660 0.163 Uiso 0.527(7) 1 calc R U P A 2
C19B C 0.3679(13) 0.9344(15) 0.1167(11) 0.144(7) Uani 0.527(7) 1 d D U P A 2
H19C H 0.393147 0.965275 0.151061 0.172 Uiso 0.527(7) 1 calc R U P A 2
H19D H 0.385801 0.971231 0.092323 0.172 Uiso 0.527(7) 1 calc R U P A 2
C20B C 0.2691(13) 0.9015(17) 0.1126(11) 0.172(8) Uani 0.527(7) 1 d D U P A 2
H20D H 0.245241 0.949419 0.120098 0.259 Uiso 0.527(7) 1 calc R U P A 2
H20E H 0.246272 0.870155 0.078395 0.259 Uiso 0.527(7) 1 calc R U P A 2
H20F H 0.253547 0.864255 0.136571 0.259 Uiso 0.527(7) 1 calc R U P A 2
C26 C 0.3367(13) 0.7462(18) 0.2798(8) 0.121(5) Uani 0.457(3) 1 d D U P B 1
H26A H 0.328872 0.692944 0.292502 0.145 Uiso 0.457(3) 1 calc R U P B 1
H26B H 0.371707 0.792625 0.306664 0.145 Uiso 0.457(3) 1 calc R U P B 1
C27 C 0.2493(13) 0.7612(17) 0.2686(8) 0.122(6) Uani 0.457(3) 1 d D U P B 1
H27A H 0.220193 0.725683 0.235928 0.147 Uiso 0.457(3) 1 calc R U P B 1
H27B H 0.256633 0.820983 0.266354 0.147 Uiso 0.457(3) 1 calc R U P B 1
C28 C 0.1952(14) 0.739(2) 0.3104(11) 0.213(9) Uani 0.457(3) 1 d D U P B 1
H28A H 0.139492 0.748716 0.303090 0.319 Uiso 0.457(3) 1 calc R U P B 1
H28B H 0.187540 0.679713 0.312186 0.319 Uiso 0.457(3) 1 calc R U P B 1
H28C H 0.223889 0.774774 0.342536 0.319 Uiso 0.457(3) 1 calc R U P B 1
C26B C 0.3589(12) 0.8044(14) 0.2688(8) 0.142(6) Uani 0.543(3) 1 d D U P B 2
H26C H 0.403744 0.858705 0.274013 0.170 Uiso 0.543(3) 1 calc R U P B 2
H26D H 0.356281 0.786081 0.301518 0.170 Uiso 0.543(3) 1 calc R U P B 2
C27B C 0.2742(13) 0.8196(15) 0.2531(8) 0.146(6) Uani 0.543(3) 1 d D U P B 2
H27C H 0.234577 0.767233 0.232984 0.175 Uiso 0.543(3) 1 calc R U P B 2
H27D H 0.282522 0.863887 0.232551 0.175 Uiso 0.543(3) 1 calc R U P B 2
C28B C 0.2379(14) 0.8478(17) 0.3012(8) 0.191(8) Uani 0.543(3) 1 d D U P B 2
H28D H 0.183060 0.858157 0.292367 0.287 Uiso 0.543(3) 1 calc R U P B 2
H28E H 0.229809 0.803488 0.321253 0.287 Uiso 0.543(3) 1 calc R U P B 2
H28F H 0.277549 0.899730 0.320822 0.287 Uiso 0.543(3) 1 calc R U P B 2
C73 C 0.6026(15) 0.9707(11) 0.3568(5) 0.161(4) Uani 0.457(3) 1 d D U P B 1
C74 C 0.6683(14) 1.0471(15) 0.3664(8) 0.167(4) Uani 0.457(3) 1 d D U P B 1
H74A H 0.719026 1.050753 0.351280 0.201 Uiso 0.457(3) 1 calc R U P B 1
C75 C 0.6577(13) 1.1189(12) 0.3991(9) 0.180(5) Uani 0.457(3) 1 d D U P B 1
H75A H 0.697721 1.172607 0.402832 0.216 Uiso 0.457(3) 1 calc R U P B 1
N3 N 0.5890(13) 1.1084(12) 0.4245(8) 0.176(4) Uani 0.457(3) 1 d D U P B 1
O40 O 0.5786(13) 1.1787(12) 0.4538(8) 0.213(7) Uani 0.457(3) 1 d D U P B 1
C76 C 0.5204(12) 1.0414(13) 0.4110(9) 0.177(4) Uani 0.457(3) 1 d D U P B 1
H76A H 0.468075 1.042523 0.423348 0.212 Uiso 0.457(3) 1 calc R U P B 1
C77 C 0.5271(14) 0.9689(12) 0.3782(9) 0.165(4) Uani 0.457(3) 1 d D U P B 1
H77A H 0.480782 0.919194 0.370727 0.198 Uiso 0.457(3) 1 calc R U P B 1
C73B C 0.6288(11) 0.9282(10) 0.3777(4) 0.163(4) Uani 0.543(3) 1 d D U P B 2
C74B C 0.6993(12) 0.9982(13) 0.3979(7) 0.171(4) Uani 0.543(3) 1 d D U P B 2
H74B H 0.738246 1.022281 0.376783 0.205 Uiso 0.543(3) 1 calc R U P B 2
C75B C 0.7111(12) 1.0317(12) 0.4499(7) 0.185(4) Uani 0.543(3) 1 d D U P B 2
H75B H 0.756733 1.080586 0.463241 0.222 Uiso 0.543(3) 1 calc R U P B 2
N3B N 0.6586(12) 0.9958(12) 0.4818(6) 0.188(4) Uani 0.543(3) 1 d D U P B 2
O40B O 0.6691(12) 1.0359(11) 0.5314(6) 0.224(6) Uani 0.543(3) 1 d D U P B 2
C76B C 0.5929(13) 0.9227(12) 0.4653(7) 0.184(4) Uani 0.543(3) 1 d D U P B 2
H76B H 0.564563 0.890122 0.487561 0.220 Uiso 0.543(3) 1 calc R U P B 2
C77B C 0.5711(12) 0.9000(13) 0.4111(7) 0.180(4) Uani 0.543(3) 1 d D U P B 2
H77B H 0.515814 0.864773 0.397682 0.216 Uiso 0.543(3) 1 calc R U P B 2
N2 N 1.1383(12) 0.7260(12) 0.4507(7) 0.141(4) Uani 0.457(3) 1 d D U P B 1
O39 O 1.2035(11) 0.7468(12) 0.4896(7) 0.173(5) Uani 0.457(3) 1 d D U P B 1
C60 C 1.0194(7) 0.6831(12) 0.3674(4) 0.123(4) Uani 0.457(3) 1 d D U P B 1
C61 C 1.0316(12) 0.6206(12) 0.3932(7) 0.133(4) Uani 0.457(3) 1 d D U P B 1
H61A H 0.997490 0.563950 0.383007 0.159 Uiso 0.457(3) 1 calc R U P B 1
C62 C 1.0960(13) 0.6437(12) 0.4349(7) 0.137(4) Uani 0.457(3) 1 d D U P B 1
H62A H 1.109135 0.602127 0.451381 0.165 Uiso 0.457(3) 1 calc R U P B 1
C63 C 1.1321(13) 0.7873(11) 0.4256(7) 0.135(4) Uani 0.457(3) 1 d D U P B 1
H63A H 1.165142 0.843950 0.437632 0.162 Uiso 0.457(3) 1 calc R U P B 1
C64 C 1.0750(13) 0.7650(12) 0.3807(7) 0.130(4) Uani 0.457(3) 1 d D U P B 1
H64A H 1.074208 0.804891 0.359810 0.156 Uiso 0.457(3) 1 calc R U P B 1
N2B N 1.0932(7) 0.7404(11) 0.4715(5) 0.146(4) Uani 0.543(3) 1 d D U P B 2
O39B O 1.1381(8) 0.7689(10) 0.5176(5) 0.166(5) Uani 0.543(3) 1 d D U P B 2
C60B C 1.0017(5) 0.6876(11) 0.3749(4) 0.121(4) Uani 0.543(3) 1 d D U P B 2
C61B C 1.0079(8) 0.6270(11) 0.4047(6) 0.130(4) Uani 0.543(3) 1 d D U P B 2
H61B H 0.981404 0.568822 0.391977 0.156 Uiso 0.543(3) 1 calc R U P B 2
C62B C 1.0561(9) 0.6552(11) 0.4558(6) 0.139(4) Uani 0.543(3) 1 d D U P B 2
H62B H 1.061151 0.616303 0.476764 0.167 Uiso 0.543(3) 1 calc R U P B 2
C63B C 1.0889(9) 0.8023(10) 0.4435(6) 0.140(4) Uani 0.543(3) 1 d D U P B 2
H63B H 1.116223 0.860107 0.456818 0.168 Uiso 0.543(3) 1 calc R U P B 2
C64B C 1.0414(9) 0.7753(12) 0.3934(6) 0.133(4) Uani 0.543(3) 1 d D U P B 2
H64B H 1.036818 0.815516 0.373318 0.160 Uiso 0.543(3) 1 calc R U P B 2
C30 C 0.8756(15) 0.6445(13) 0.0650(13) 0.110(6) Uani 0.457(3) 1 d D U P B 1
H30C H 0.893323 0.632498 0.097984 0.132 Uiso 0.457(3) 1 calc R U P B 1
H30D H 0.830939 0.594062 0.046568 0.132 Uiso 0.457(3) 1 calc R U P B 1
C31 C 0.9527(14) 0.6590(16) 0.0353(11) 0.132(7) Uani 0.457(3) 1 d D U P B 1
H31C H 0.976979 0.610511 0.033914 0.158 Uiso 0.457(3) 1 calc R U P B 1
H31D H 0.933403 0.661786 0.000418 0.158 Uiso 0.457(3) 1 calc R U P B 1
C32 C 1.0224(17) 0.7410(18) 0.0592(13) 0.181(10) Uani 0.457(3) 1 d D U P B 1
H32D H 1.070098 0.747823 0.039258 0.272 Uiso 0.457(3) 1 calc R U P B 1
H32E H 0.998941 0.789292 0.060067 0.272 Uiso 0.457(3) 1 calc R U P B 1
H32F H 1.042496 0.738041 0.093547 0.272 Uiso 0.457(3) 1 calc R U P B 1
C30B C 0.8982(12) 0.6716(12) 0.0705(11) 0.104(5) Uani 0.543(3) 1 d D U P B 2
H30A H 0.868320 0.611340 0.057555 0.125 Uiso 0.543(3) 1 calc R U P B 2
H30B H 0.929255 0.677024 0.104116 0.125 Uiso 0.543(3) 1 calc R U P B 2
C31B C 0.9638(12) 0.7067(13) 0.0329(9) 0.124(6) Uani 0.543(3) 1 d D U P B 2
H31A H 0.932927 0.703442 -0.000431 0.149 Uiso 0.543(3) 1 calc R U P B 2
H31B H 1.005285 0.673267 0.028499 0.149 Uiso 0.543(3) 1 calc R U P B 2
C32B C 1.0111(16) 0.8021(13) 0.0582(11) 0.177(9) Uani 0.543(3) 1 d D U P B 2
H32A H 1.052010 0.826680 0.036698 0.265 Uiso 0.543(3) 1 calc R U P B 2
H32B H 0.969140 0.834257 0.062364 0.265 Uiso 0.543(3) 1 calc R U P B 2
H32C H 1.041102 0.804247 0.091136 0.265 Uiso 0.543(3) 1 calc R U P B 2
C38 C 0.5226(13) 0.2134(14) 0.2378(11) 0.155(6) Uani 0.457(3) 1 d D U P B 1
H38C H 0.487062 0.213420 0.206688 0.186 Uiso 0.457(3) 1 calc R U P B 1
H38D H 0.490986 0.220632 0.266954 0.186 Uiso 0.457(3) 1 calc R U P B 1
C39 C 0.557(2) 0.1262(11) 0.2333(11) 0.178(6) Uani 0.457(3) 1 d D U P B 1
H39C H 0.606199 0.129434 0.213705 0.214 Uiso 0.457(3) 1 calc R U P B 1
H39D H 0.511584 0.073783 0.219334 0.214 Uiso 0.457(3) 1 calc R U P B 1
C40 C 0.585(2) 0.136(2) 0.2919(11) 0.230(9) Uani 0.457(3) 1 d D U P B 1
H40D H 0.607688 0.089703 0.297777 0.345 Uiso 0.457(3) 1 calc R U P B 1
H40E H 0.628250 0.189962 0.304221 0.345 Uiso 0.457(3) 1 calc R U P B 1
H40F H 0.534935 0.135077 0.309772 0.345 Uiso 0.457(3) 1 calc R U P B 1
C38B C 0.5327(14) 0.2232(11) 0.2649(9) 0.159(6) Uani 0.543(3) 1 d D U P B 2
H38A H 0.479773 0.235152 0.252262 0.191 Uiso 0.543(3) 1 calc R U P B 2
H38B H 0.539530 0.237183 0.302052 0.191 Uiso 0.543(3) 1 calc R U P B 2
C39B C 0.5243(15) 0.1297(11) 0.2480(11) 0.174(6) Uani 0.543(3) 1 d D U P B 2
H39A H 0.533798 0.119857 0.212295 0.209 Uiso 0.543(3) 1 calc R U P B 2
H39B H 0.570509 0.115974 0.267566 0.209 Uiso 0.543(3) 1 calc R U P B 2
C40B C 0.4419(15) 0.0697(13) 0.2532(10) 0.228(9) Uani 0.543(3) 1 d D U P B 2
H40A H 0.443797 0.011727 0.241242 0.341 Uiso 0.543(3) 1 calc R U P B 2
H40B H 0.432258 0.076988 0.288522 0.341 Uiso 0.543(3) 1 calc R U P B 2
H40C H 0.395428 0.080884 0.233072 0.341 Uiso 0.543(3) 1 calc R U P B 2
C42 C 0.9829(15) 0.8849(11) 0.2226(11) 0.144(6) Uani 0.457(3) 1 d D U P B 1
H42C H 0.991095 0.896331 0.259811 0.173 Uiso 0.457(3) 1 calc R U P B 1
H42D H 0.930172 0.898994 0.211836 0.173 Uiso 0.457(3) 1 calc R U P B 1
C43 C 1.0565(19) 0.9427(13) 0.2050(10) 0.154(6) Uani 0.457(3) 1 d D U P B 1
H43C H 1.086754 0.907843 0.184631 0.185 Uiso 0.457(3) 1 calc R U P B 1
H43D H 1.033737 0.975016 0.182690 0.185 Uiso 0.457(3) 1 calc R U P B 1
C44 C 1.1202(15) 1.0045(18) 0.2462(10) 0.196(9) Uani 0.457(3) 1 d D U P B 1
H44D H 1.165550 1.039275 0.231204 0.293 Uiso 0.457(3) 1 calc R U P B 1
H44E H 1.091523 1.040755 0.266037 0.293 Uiso 0.457(3) 1 calc R U P B 1
H44F H 1.144653 0.973440 0.267982 0.293 Uiso 0.457(3) 1 calc R U P B 1
C42B C 1.0274(14) 0.8737(12) 0.2393(7) 0.152(6) Uani 0.543(3) 1 d D U P B 2
H42A H 1.051919 0.859775 0.270068 0.182 Uiso 0.543(3) 1 calc R U P B 2
H42B H 0.993997 0.913892 0.249216 0.182 Uiso 0.543(3) 1 calc R U P B 2
C43B C 1.1010(11) 0.9138(13) 0.2085(10) 0.158(6) Uani 0.543(3) 1 d D U P B 2
H43A H 1.153443 0.945101 0.231486 0.190 Uiso 0.543(3) 1 calc R U P B 2
H43B H 1.113950 0.869050 0.184258 0.190 Uiso 0.543(3) 1 calc R U P B 2
C44B C 1.0672(17) 0.9750(16) 0.1800(10) 0.204(8) Uani 0.543(3) 1 d D U P B 2
H44A H 1.110602 1.001290 0.160396 0.307 Uiso 0.543(3) 1 calc R U P B 2
H44B H 1.015296 0.943160 0.157449 0.307 Uiso 0.543(3) 1 calc R U P B 2
H44C H 1.054588 1.018823 0.204436 0.307 Uiso 0.543(3) 1 calc R U P B 2
C45 C 0.7718(7) 0.9380(5) 0.2079(4) 0.114(3) Uani 1 1 d D U . . .
H45C H 0.805177 0.974613 0.239212 0.136 Uiso 0.457(3) 1 calc R U P B 1
H45D H 0.813856 0.924769 0.185931 0.136 Uiso 0.457(3) 1 calc R U P B 1
H45A H 0.819597 0.969507 0.234309 0.136 Uiso 0.543(3) 1 calc R U P B 2
H45B H 0.796005 0.925634 0.176179 0.136 Uiso 0.543(3) 1 calc R U P B 2
C46 C 0.7283(13) 0.9945(16) 0.1820(12) 0.139(6) Uani 0.457(3) 1 d D U P B 1
H46C H 0.698860 1.024043 0.206256 0.166 Uiso 0.457(3) 1 calc R U P B 1
H46D H 0.685523 0.959327 0.153712 0.166 Uiso 0.457(3) 1 calc R U P B 1
C47 C 0.7986(15) 1.0613(14) 0.1617(11) 0.151(6) Uani 0.457(3) 1 d D U P B 1
H47C H 0.841230 1.097336 0.189720 0.181 Uiso 0.457(3) 1 calc R U P B 1
H47D H 0.828067 1.032346 0.137106 0.181 Uiso 0.457(3) 1 calc R U P B 1
C48 C 0.7508(18) 1.1146(16) 0.1364(10) 0.165(9) Uani 0.457(3) 1 d D U P B 1
H48D H 0.791408 1.157195 0.123134 0.247 Uiso 0.457(3) 1 calc R U P B 1
H48E H 0.708708 1.077938 0.108894 0.247 Uiso 0.457(3) 1 calc R U P B 1
H48F H 0.721798 1.142567 0.161216 0.247 Uiso 0.457(3) 1 calc R U P B 1
C46B C 0.7115(12) 0.9944(13) 0.2008(11) 0.132(6) Uani 0.543(3) 1 d D U P B 2
H46A H 0.687469 1.008142 0.232394 0.159 Uiso 0.543(3) 1 calc R U P B 2
H46B H 0.663904 0.964205 0.174008 0.159 Uiso 0.543(3) 1 calc R U P B 2
C47B C 0.7652(13) 1.0774(11) 0.1861(9) 0.145(6) Uani 0.543(3) 1 d D U P B 2
H47A H 0.801917 1.114836 0.216117 0.174 Uiso 0.543(3) 1 calc R U P B 2
H47B H 0.802249 1.063355 0.160874 0.174 Uiso 0.543(3) 1 calc R U P B 2
C48B C 0.7053(15) 1.1229(14) 0.1643(10) 0.180(9) Uani 0.543(3) 1 d D U P B 2
H48A H 0.738979 1.174579 0.155138 0.270 Uiso 0.543(3) 1 calc R U P B 2
H48B H 0.669538 1.085896 0.134343 0.270 Uiso 0.543(3) 1 calc R U P B 2
H48C H 0.669207 1.137250 0.189449 0.270 Uiso 0.543(3) 1 calc R U P B 2
C34 C 0.7704(16) 0.7658(12) 0.3967(11) 0.174(6) Uani 0.457(3) 1 d D U P B 1
H34A H 0.785878 0.790399 0.366912 0.209 Uiso 0.457(3) 1 calc R U P B 1
H34B H 0.823030 0.764682 0.416675 0.209 Uiso 0.457(3) 1 calc R U P B 1
C35 C 0.7185(16) 0.8179(12) 0.4297(10) 0.180(4) Uani 0.457(3) 1 d D U P B 1
H35A H 0.712699 0.801724 0.462911 0.216 Uiso 0.457(3) 1 calc R U P B 1
H35B H 0.661558 0.812149 0.412172 0.216 Uiso 0.457(3) 1 calc R U P B 1
C36 C 0.7845(19) 0.9154(13) 0.4346(11) 0.220(7) Uani 0.457(3) 1 d D U P B 1
H36A H 0.761285 0.956685 0.454469 0.330 Uiso 0.457(3) 1 calc R U P B 1
H36B H 0.840537 0.917941 0.451100 0.330 Uiso 0.457(3) 1 calc R U P B 1
H36C H 0.789991 0.928245 0.400951 0.330 Uiso 0.457(3) 1 calc R U P B 1
C34B C 0.8028(11) 0.6924(15) 0.4063(6) 0.139(4) Uani 0.543(3) 1 d D U P B 2
H34C H 0.815754 0.637707 0.405414 0.167 Uiso 0.543(3) 1 calc R U P B 2
H34D H 0.844152 0.727309 0.388334 0.167 Uiso 0.543(3) 1 calc R U P B 2
C35B C 0.8076(12) 0.7386(16) 0.4618(6) 0.164(6) Uani 0.543(3) 1 d D U P B 2
H35C H 0.783323 0.786883 0.461891 0.197 Uiso 0.543(3) 1 calc R U P B 2
H35D H 0.772433 0.699310 0.480351 0.197 Uiso 0.543(3) 1 calc R U P B 2
C36B C 0.8948(13) 0.7695(16) 0.4879(7) 0.204(7) Uani 0.543(3) 1 d D U P B 2
H36D H 0.894119 0.797826 0.522379 0.306 Uiso 0.543(3) 1 calc R U P B 2
H36E H 0.918865 0.721912 0.488635 0.306 Uiso 0.543(3) 1 calc R U P B 2
H36F H 0.929758 0.809504 0.470172 0.306 Uiso 0.543(3) 1 calc R U P B 2
C22 C 0.8271(11) 0.4114(12) 0.0775(8) 0.105(5) Uani 0.473(7) 1 d D U P A 1
H22A H 0.866513 0.450520 0.106071 0.126 Uiso 0.473(7) 1 calc R U P A 1
H22B H 0.812458 0.445612 0.053670 0.126 Uiso 0.473(7) 1 calc R U P A 1
C23 C 0.8741(14) 0.3495(15) 0.0506(10) 0.130(6) Uani 0.473(7) 1 d D U P A 1
H23A H 0.833437 0.299015 0.029257 0.156 Uiso 0.473(7) 1 calc R U P A 1
H23B H 0.910155 0.331740 0.075075 0.156 Uiso 0.473(7) 1 calc R U P A 1
C24 C 0.9311(18) 0.4083(19) 0.0171(10) 0.257(11) Uani 0.473(7) 1 d D U P A 1
H24A H 0.964408 0.376306 -0.002041 0.385 Uiso 0.473(7) 1 calc R U P A 1
H24B H 0.893730 0.425857 -0.006126 0.385 Uiso 0.473(7) 1 calc R U P A 1
H24C H 0.969716 0.458269 0.039254 0.385 Uiso 0.473(7) 1 calc R U P A 1
C22B C 0.7494(11) 0.2852(11) 0.0802(9) 0.154(6) Uani 0.527(7) 1 d D U P A 2
H22C H 0.693857 0.255167 0.059858 0.184 Uiso 0.527(7) 1 calc R U P A 2
H22D H 0.752677 0.259733 0.110308 0.184 Uiso 0.527(7) 1 calc R U P A 2
C23B C 0.8241(13) 0.2685(15) 0.0475(8) 0.159(6) Uani 0.527(7) 1 d D U P A 2
H23C H 0.810104 0.208592 0.030546 0.190 Uiso 0.527(7) 1 calc R U P A 2
H23D H 0.832489 0.304341 0.021849 0.190 Uiso 0.527(7) 1 calc R U P A 2
C24B C 0.9023(11) 0.2914(14) 0.0855(8) 0.129(7) Uani 0.527(7) 1 d D U P A 2
H24D H 0.950698 0.282897 0.068518 0.193 Uiso 0.527(7) 1 calc R U P A 2
H24E H 0.914582 0.350677 0.102058 0.193 Uiso 0.527(7) 1 calc R U P A 2
H24F H 0.892350 0.255576 0.110696 0.193 Uiso 0.527(7) 1 calc R U P A 2
C50 C 0.918(2) 0.3919(17) 0.2739(9) 0.176(8) Uani 0.457(3) 1 d D U P B 1
H50A H 0.872854 0.369361 0.294088 0.211 Uiso 0.457(3) 1 calc R U P B 1
H50B H 0.959030 0.442046 0.295530 0.211 Uiso 0.457(3) 1 calc R U P B 1
C51 C 0.965(2) 0.324(2) 0.2581(13) 0.181(9) Uani 0.457(3) 1 d D U P B 1
H51A H 1.026710 0.350416 0.266070 0.217 Uiso 0.457(3) 1 calc R U P B 1
H51B H 0.951576 0.303944 0.221292 0.217 Uiso 0.457(3) 1 calc R U P B 1
C52 C 0.939(2) 0.2497(16) 0.2844(12) 0.199(10) Uani 0.457(3) 1 d D U P B 1
H52A H 0.969778 0.208628 0.273202 0.299 Uiso 0.457(3) 1 calc R U P B 1
H52B H 0.952593 0.269421 0.320833 0.299 Uiso 0.457(3) 1 calc R U P B 1
H52C H 0.877476 0.222959 0.276064 0.299 Uiso 0.457(3) 1 calc R U P B 1
C50B C 0.8736(16) 0.3578(15) 0.2632(9) 0.161(7) Uani 0.543(3) 1 d D U P B 2
H50C H 0.812423 0.330705 0.263561 0.193 Uiso 0.543(3) 1 calc R U P B 2
H50D H 0.896170 0.390604 0.297558 0.193 Uiso 0.543(3) 1 calc R U P B 2
C51B C 0.9157(18) 0.2890(15) 0.2544(11) 0.168(8) Uani 0.543(3) 1 d D U P B 2
H51C H 0.870498 0.234941 0.244543 0.202 Uiso 0.543(3) 1 calc R U P B 2
H51D H 0.946634 0.287960 0.286929 0.202 Uiso 0.543(3) 1 calc R U P B 2
C52B C 0.9767(18) 0.2914(17) 0.2163(10) 0.218(10) Uani 0.543(3) 1 d D U P B 2
H52D H 0.999290 0.242488 0.214527 0.327 Uiso 0.543(3) 1 calc R U P B 2
H52E H 0.947095 0.290043 0.183325 0.327 Uiso 0.543(3) 1 calc R U P B 2
H52F H 1.023590 0.343313 0.225911 0.327 Uiso 0.543(3) 1 calc R U P B 2

loop_
_atom_site_aniso_label
_atom_site_aniso_U_11
_atom_site_aniso_U_22
_atom_site_aniso_U_33
_atom_site_aniso_U_23
_atom_site_aniso_U_13
_atom_site_aniso_U_12
Sn1 0.0524(3) 0.0288(2) 0.0297(2) 0.00211(17) 0.0130(2) 0.0107(2)
Sn2 0.0490(3) 0.0341(2) 0.0283(2) 0.00203(17) 0.0142(2) 0.0131(2)
Sn3 0.0579(3) 0.0386(3) 0.0366(2) 0.0095(2) 0.0149(2) 0.0093(2)
Sn4 0.0575(3) 0.0587(3) 0.0334(2) 0.0096(2) 0.0183(2) 0.0195(3)
Sn5 0.0673(3) 0.0324(2) 0.0376(3) -0.00188(19) 0.0128(2) 0.0158(2)
Sn6 0.0524(3) 0.0432(3) 0.0349(2) 0.00473(19) 0.0137(2) 0.0188(2)
Sn7 0.0695(4) 0.0525(3) 0.0351(3) -0.0033(2) 0.0163(2) 0.0248(3)
Sn8 0.0506(3) 0.0407(3) 0.0362(2) 0.0012(2) 0.0122(2) 0.0065(2)
Sn9 0.0658(4) 0.0688(4) 0.0364(3) 0.0002(2) 0.0114(3) 0.0193(3)
Sn10 0.0646(3) 0.0572(3) 0.0378(3) 0.0133(2) 0.0158(2) 0.0227(3)
Sn11 0.0538(3) 0.0689(4) 0.0455(3) 0.0002(3) 0.0060(3) 0.0052(3)
Sn12 0.0746(4) 0.0455(3) 0.0436(3) -0.0078(2) 0.0082(3) 0.0090(3)
Sn13 0.0562(3) 0.0738(4) 0.0426(3) 0.0076(3) 0.0093(3) 0.0264(3)
O1 0.070(3) 0.029(2) 0.032(2) -0.0029(18) 0.014(2) 0.014(2)
O2 0.053(3) 0.035(2) 0.040(3) -0.0008(19) 0.012(2) 0.005(2)
O3 0.059(3) 0.033(2) 0.034(2) 0.0091(18) 0.017(2) 0.007(2)
O4 0.056(3) 0.023(2) 0.026(2) 0.0022(16) 0.0139(19) 0.0117(19)
O5 0.051(3) 0.041(3) 0.032(2) 0.0067(19) 0.013(2) 0.020(2)
O6 0.052(3) 0.040(3) 0.041(3) 0.008(2) 0.023(2) 0.011(2)
O7 0.047(3) 0.035(2) 0.033(2) 0.0046(18) 0.011(2) 0.013(2)
O8 0.064(3) 0.041(3) 0.048(3) 0.015(2) 0.012(2) 0.015(2)
O9 0.059(3) 0.033(2) 0.044(3) 0.003(2) 0.015(2) 0.016(2)
O10 0.060(3) 0.037(3) 0.049(3) 0.000(2) 0.006(2) 0.012(2)
O11 0.051(3) 0.030(2) 0.036(2) 0.0034(18) 0.011(2) 0.012(2)
O12 0.053(3) 0.048(3) 0.047(3) 0.006(2) 0.020(2) 0.013(2)
O13 0.052(3) 0.056(3) 0.037(3) 0.007(2) 0.012(2) 0.012(2)
O14 0.057(3) 0.042(3) 0.028(2) -0.0003(18) 0.014(2) 0.015(2)
O15 0.075(3) 0.045(3) 0.037(3) -0.003(2) 0.009(2) 0.018(3)
O16 0.057(3) 0.049(3) 0.035(2) -0.004(2) 0.003(2) 0.007(2)
O17 0.063(3) 0.053(3) 0.034(2) 0.018(2) 0.019(2) 0.013(2)
O18 0.055(3) 0.066(3) 0.048(3) 0.003(2) 0.006(2) 0.009(3)
O19 0.060(3) 0.081(4) 0.044(3) 0.018(3) 0.014(3) 0.022(3)
O20 0.070(3) 0.068(3) 0.035(3) 0.001(2) 0.018(2) 0.026(3)
O21 0.062(3) 0.058(3) 0.045(3) 0.003(2) 0.016(2) 0.015(3)
O22 0.069(3) 0.049(3) 0.034(2) 0.004(2) 0.017(2) 0.019(3)
O23 0.064(3) 0.046(3) 0.054(3) 0.007(2) 0.019(3) 0.021(3)
O24 0.071(4) 0.073(4) 0.044(3) -0.010(3) 0.010(3) 0.016(3)
O25 0.089(4) 0.080(4) 0.046(3) 0.023(3) 0.028(3) 0.031(3)
O26 0.067(4) 0.092(4) 0.044(3) 0.026(3) 0.023(3) 0.022(3)
O27 0.071(4) 0.103(5) 0.069(4) 0.009(4) -0.001(3) 0.035(4)
O28 0.064(4) 0.092(5) 0.062(4) 0.008(3) -0.007(3) 0.000(3)
O29 0.0769(19) 0.0772(19) 0.0756(19) 0.0112(10) 0.0123(10) 0.0228(10)
O30 0.0774(18) 0.0751(18) 0.0747(18) 0.0114(10) 0.0097(10) 0.0207(10)
O31 0.156(6) 0.243(8) 0.092(5) 0.091(5) 0.051(5) 0.050(5)
N1 0.123(8) 0.222(12) 0.065(6) 0.072(7) 0.043(6) 0.061(8)
C17 0.100(6) 0.058(5) 0.069(5) 0.005(4) 0.004(5) 0.041(4)
C21 0.129(9) 0.130(9) 0.053(5) -0.007(5) 0.010(6) 0.091(8)
C25 0.094(6) 0.111(7) 0.074(5) 0.007(5) 0.037(5) 0.061(5)
C29 0.065(5) 0.100(7) 0.052(5) 0.007(4) 0.027(4) 0.009(5)
C33 0.125(6) 0.163(7) 0.085(5) -0.008(5) 0.029(5) 0.024(6)
C37 0.119(7) 0.083(6) 0.101(6) 0.039(5) 0.034(6) 0.049(5)
C41 0.091(6) 0.112(6) 0.093(6) 0.029(5) 0.032(5) 0.000(5)
C49 0.081(7) 0.109(8) 0.096(7) 0.025(6) 0.019(6) 0.056(6)
C53 0.077(5) 0.110(6) 0.043(4) 0.035(4) 0.032(4) 0.032(5)
C54 0.091(6) 0.121(6) 0.040(4) 0.039(4) 0.032(4) 0.040(5)
C55 0.105(6) 0.137(7) 0.061(5) 0.038(5) 0.037(5) 0.046(5)
C56 0.117(7) 0.166(7) 0.067(5) 0.048(5) 0.027(5) 0.057(6)
C57 0.115(6) 0.154(7) 0.069(5) 0.049(5) 0.030(5) 0.054(6)
C58 0.110(6) 0.143(7) 0.063(5) 0.054(5) 0.037(5) 0.058(5)
C59 0.085(5) 0.137(6) 0.085(5) 0.014(5) 0.010(5) 0.042(5)
C72 0.130(7) 0.114(6) 0.105(6) -0.018(5) 0.046(6) 0.040(6)
C9 0.087(6) 0.077(6) 0.113(7) 0.021(5) 0.024(6) -0.022(5)
C10 0.157(10) 0.151(10) 0.215(12) 0.013(10) 0.025(10) -0.056(10)
C11 0.152(9) 0.157(8) 0.177(9) 0.021(7) 0.032(7) -0.003(7)
C12 0.193(14) 0.182(14) 0.248(14) 0.047(12) 0.003(13) 0.003(12)
C10B 0.145(10) 0.128(10) 0.193(11) -0.011(10) 0.047(11) -0.035(10)
C11B 0.162(11) 0.154(11) 0.212(12) -0.001(10) 0.028(11) -0.025(10)
C12B 0.155(15) 0.197(16) 0.269(17) -0.004(15) 0.012(15) -0.014(15)
C13 0.071(5) 0.151(8) 0.075(6) 0.030(6) 0.038(5) 0.052(5)
C14 0.088(9) 0.200(12) 0.125(10) 0.029(10) 0.042(9) 0.050(10)
C15 0.097(9) 0.199(12) 0.117(10) 0.047(10) 0.049(9) 0.040(10)
C16 0.161(13) 0.214(14) 0.174(13) 0.040(12) 0.048(12) 0.042(12)
C14B 0.080(8) 0.179(11) 0.121(9) 0.034(9) 0.034(8) 0.051(9)
C15B 0.107(9) 0.206(12) 0.148(10) 0.022(10) 0.035(9) 0.049(10)
C16B 0.125(12) 0.243(15) 0.167(14) 0.017(13) 0.028(12) 0.071(12)
C18 0.142(9) 0.135(9) 0.148(10) 0.034(7) 0.020(7) 0.053(7)
C19 0.138(9) 0.140(9) 0.153(10) 0.026(7) 0.019(7) 0.065(7)
C20 0.179(14) 0.175(13) 0.183(14) 0.011(12) 0.022(12) 0.064(12)
C18B 0.141(8) 0.135(8) 0.146(10) 0.038(7) 0.018(7) 0.053(7)
C19B 0.147(9) 0.144(9) 0.156(10) 0.032(7) 0.024(7) 0.064(7)
C20B 0.175(13) 0.170(13) 0.182(14) 0.035(12) 0.036(12) 0.061(11)
C26 0.109(7) 0.142(8) 0.116(8) 0.011(7) 0.031(6) 0.047(7)
C27 0.117(10) 0.154(11) 0.105(10) 0.007(9) 0.056(9) 0.056(9)
C28 0.163(14) 0.230(16) 0.210(15) -0.016(15) 0.025(14) 0.031(14)
C26B 0.118(9) 0.164(11) 0.141(10) -0.018(9) 0.016(9) 0.066(9)
C27B 0.134(10) 0.161(11) 0.146(10) -0.017(9) 0.029(9) 0.070(9)
C28B 0.174(14) 0.206(16) 0.184(15) -0.010(14) 0.049(13) 0.059(14)
C73 0.163(6) 0.161(6) 0.152(6) 0.013(5) 0.034(5) 0.039(5)
C74 0.172(6) 0.164(6) 0.160(6) 0.012(5) 0.032(5) 0.046(5)
C75 0.180(6) 0.177(6) 0.168(6) 0.010(6) 0.031(6) 0.037(5)
N3 0.175(6) 0.173(6) 0.165(6) 0.003(5) 0.038(5) 0.040(5)
O40 0.213(7) 0.213(7) 0.213(7) 0.039(2) 0.027(2) 0.060(3)
C76 0.177(6) 0.176(6) 0.166(6) 0.014(5) 0.037(5) 0.038(5)
C77 0.170(6) 0.164(6) 0.156(6) 0.011(5) 0.032(5) 0.044(5)
C73B 0.165(6) 0.165(6) 0.150(6) 0.014(5) 0.040(5) 0.033(5)
C74B 0.176(6) 0.171(6) 0.154(6) 0.012(5) 0.033(5) 0.037(5)
C75B 0.186(6) 0.181(6) 0.167(6) 0.010(5) 0.036(5) 0.026(5)
N3B 0.190(6) 0.187(6) 0.163(6) 0.012(5) 0.038(5) 0.023(5)
O40B 0.224(7) 0.224(7) 0.222(7) 0.041(2) 0.029(2) 0.059(3)
C76B 0.183(6) 0.186(6) 0.163(6) 0.014(5) 0.033(5) 0.028(5)
C77B 0.179(6) 0.178(6) 0.165(6) 0.008(5) 0.030(5) 0.033(5)
N2 0.133(6) 0.153(6) 0.126(6) 0.022(5) -0.004(5) 0.032(5)
O39 0.173(6) 0.174(6) 0.172(6) 0.034(2) 0.018(2) 0.047(2)
C60 0.115(6) 0.144(6) 0.107(6) 0.025(6) -0.003(6) 0.037(6)
C61 0.124(6) 0.148(6) 0.119(6) 0.022(5) -0.002(5) 0.033(5)
C62 0.131(6) 0.149(6) 0.126(6) 0.024(5) 0.000(5) 0.034(5)
C63 0.127(6) 0.147(6) 0.125(6) 0.023(5) 0.000(5) 0.034(5)
C64 0.125(6) 0.145(6) 0.115(6) 0.023(5) -0.006(5) 0.038(5)
N2B 0.135(6) 0.162(7) 0.127(6) 0.012(6) -0.009(6) 0.036(6)
O39B 0.166(5) 0.168(5) 0.163(5) 0.030(2) 0.018(2) 0.046(2)
C60B 0.114(6) 0.143(6) 0.103(6) 0.025(6) 0.000(6) 0.035(6)
C61B 0.120(6) 0.154(6) 0.112(6) 0.017(6) -0.004(6) 0.040(6)
C62B 0.130(7) 0.154(7) 0.124(6) 0.017(6) -0.004(6) 0.035(6)
C63B 0.133(7) 0.154(7) 0.123(6) 0.016(6) 0.000(6) 0.033(6)
C64B 0.126(6) 0.156(6) 0.109(6) 0.020(6) -0.006(6) 0.035(6)
C30 0.087(8) 0.140(9) 0.107(8) 0.028(7) 0.039(7) 0.026(7)
C31 0.091(10) 0.169(13) 0.120(10) 0.025(11) 0.047(9) 0.002(11)
C32 0.153(16) 0.211(18) 0.160(16) 0.008(17) 0.057(15) 0.023(17)
C30B 0.080(7) 0.132(8) 0.102(7) 0.032(7) 0.043(6) 0.020(7)
C31B 0.069(9) 0.158(12) 0.132(10) 0.009(11) 0.049(8) 0.012(10)
C32B 0.159(12) 0.182(14) 0.175(12) 0.029(12) 0.049(11) 0.018(11)
C38 0.169(8) 0.145(8) 0.156(9) 0.028(7) 0.019(7) 0.052(7)
C39 0.184(9) 0.172(8) 0.173(9) 0.027(7) 0.018(7) 0.045(7)
C40 0.227(14) 0.230(14) 0.210(14) 0.024(12) -0.003(12) 0.045(12)
C38B 0.177(8) 0.142(8) 0.159(9) 0.020(7) 0.029(7) 0.050(7)
C39B 0.176(9) 0.172(8) 0.168(9) 0.034(7) 0.023(7) 0.036(7)
C40B 0.230(14) 0.212(14) 0.212(14) 0.012(12) 0.031(12) 0.030(12)
C42 0.138(9) 0.138(9) 0.154(9) 0.046(9) 0.040(9) 0.017(9)
C43 0.149(8) 0.151(8) 0.156(8) 0.041(7) 0.023(7) 0.024(7)
C44 0.185(13) 0.193(13) 0.192(13) 0.022(12) 0.042(12) 0.029(11)
C42B 0.135(10) 0.156(10) 0.156(10) 0.051(9) 0.037(9) 0.007(9)
C43B 0.147(8) 0.156(8) 0.164(8) 0.038(7) 0.017(7) 0.024(7)
C44B 0.189(12) 0.203(13) 0.198(13) 0.061(11) 0.019(11) 0.004(11)
C45 0.170(9) 0.051(5) 0.113(7) 0.013(5) 0.049(7) 0.013(5)
C46 0.186(12) 0.071(9) 0.144(13) 0.014(10) 0.052(10) 0.005(9)
C47 0.219(13) 0.073(9) 0.151(12) 0.027(10) 0.048(11) 0.014(10)
C48 0.210(17) 0.112(14) 0.155(16) 0.034(13) 0.064(14) -0.003(14)
C46B 0.192(12) 0.062(8) 0.138(12) 0.035(9) 0.050(10) 0.009(9)
C47B 0.204(12) 0.070(9) 0.159(12) 0.023(9) 0.050(10) 0.030(9)
C48B 0.226(17) 0.126(14) 0.178(16) 0.037(14) 0.033(15) 0.027(14)
C34 0.181(10) 0.190(10) 0.121(9) -0.019(10) 0.023(9) 0.027(10)
C35 0.177(6) 0.185(6) 0.161(6) 0.016(6) 0.025(6) 0.032(5)
C36 0.208(10) 0.216(10) 0.200(10) 0.017(10) 0.014(10) 0.016(9)
C34B 0.133(7) 0.165(7) 0.112(7) 0.006(7) 0.006(7) 0.044(7)
C35B 0.154(10) 0.202(10) 0.110(9) 0.003(9) 0.004(9) 0.025(9)
C36B 0.186(12) 0.220(12) 0.161(12) -0.013(11) 0.005(11) 0.014(12)
C22 0.079(8) 0.120(9) 0.125(9) 0.003(7) 0.038(7) 0.050(7)
C23 0.108(9) 0.138(9) 0.143(9) 0.014(7) 0.044(7) 0.030(7)
C24 0.236(19) 0.243(19) 0.25(2) -0.019(18) -0.039(18) 0.055(18)
C22B 0.120(11) 0.153(12) 0.180(12) -0.002(11) 0.044(10) 0.042(10)
C23B 0.122(11) 0.161(12) 0.187(12) 0.002(11) 0.043(10) 0.043(10)
C24B 0.116(13) 0.132(14) 0.155(15) 0.032(12) 0.023(12) 0.061(12)
C50 0.199(15) 0.174(14) 0.183(13) 0.052(12) 0.005(12) 0.095(13)
C51 0.191(12) 0.181(12) 0.184(11) 0.043(8) 0.020(8) 0.070(9)
C52 0.220(15) 0.197(15) 0.197(15) 0.039(13) 0.003(13) 0.091(13)
C50B 0.174(14) 0.169(13) 0.176(12) 0.054(11) 0.003(11) 0.103(12)
C51B 0.197(15) 0.156(13) 0.183(13) 0.061(12) 0.004(12) 0.091(12)
C52B 0.250(19) 0.185(17) 0.227(18) 0.038(16) -0.004(16) 0.086(16)

loop_
_atom_type_symbol
_atom_type_description
_atom_type_scat_dispersion_real
_atom_type_scat_dispersion_imag
_atom_type_scat_source
C C 0.0033 0.0016 'International Tables Vol C Tables 4.2.6.8 and 6.1.1.4'
N N 0.0061 0.0033 'International Tables Vol C Tables 4.2.6.8 and 6.1.1.4'
O O 0.0106 0.0060 'International Tables Vol C Tables 4.2.6.8 and 6.1.1.4'
Sn Sn -0.6537 1.4246 'International Tables Vol C Tables 4.2.6.8 and 6.1.1.4'
H H 0.0000 0.0000 'International Tables Vol C Tables 4.2.6.8 and 6.1.1.4'

loop_
_geom_angle_atom_site_label_1
_geom_angle_atom_site_label_2
_geom_angle_atom_site_label_3
_geom_angle
_geom_angle_site_symmetry_1
_geom_angle_site_symmetry_3
O3 Sn1 O2 87.24(16) . .
O3 Sn1 O1 86.45(15) . .
O2 Sn1 O1 91.12(16) . .
O3 Sn1 O4 96.16(15) . .
O2 Sn1 O4 90.51(16) . .
O1 Sn1 O4 176.99(15) . .
O3 Sn1 O5 90.12(16) . .
O2 Sn1 O5 176.05(15) . .
O1 Sn1 O5 85.78(16) . .
O4 Sn1 O5 92.70(15) . .
O3 Sn1 O4 177.49(15) . 2_665
O2 Sn1 O4 91.67(16) . 2_665
O1 Sn1 O4 95.84(14) . 2_665
O4 Sn1 O4 81.58(14) . 2_665
O5 Sn1 O4 91.08(15) . 2_665
O3 Sn1 Sn1 137.21(11) . 2_665
O2 Sn1 Sn1 91.44(11) . 2_665
O1 Sn1 Sn1 136.34(11) . 2_665
O4 Sn1 Sn1 41.07(10) . 2_665
O5 Sn1 Sn1 92.49(11) . 2_665
O4 Sn1 Sn1 40.52(9) 2_665 2_665
O7 Sn2 O11 99.80(16) . .
O7 Sn2 O14 93.88(16) . .
O11 Sn2 O14 93.42(16) . .
O7 Sn2 O4 89.59(15) . .
O11 Sn2 O4 89.30(15) . .
O14 Sn2 O4 175.16(16) . .
O7 Sn2 O9 178.38(17) . .
O11 Sn2 O9 79.06(16) . .
O14 Sn2 O9 85.05(16) . .
O4 Sn2 O9 91.55(15) . .
O7 Sn2 O6 78.45(16) . .
O11 Sn2 O6 177.91(17) . .
O14 Sn2 O6 85.59(16) . .
O4 Sn2 O6 91.82(15) . .
O9 Sn2 O6 102.66(16) . .
O7 Sn2 Sn5 137.19(11) . .
O11 Sn2 Sn5 37.42(11) . .
O14 Sn2 Sn5 88.64(11) . .
O4 Sn2 Sn5 91.10(10) . .
O9 Sn2 Sn5 41.65(11) . .
O6 Sn2 Sn5 144.27(12) . .
O7 Sn2 Sn3 37.29(11) . .
O11 Sn2 Sn3 137.08(11) . .
O14 Sn2 Sn3 89.80(11) . .
O4 Sn2 Sn3 90.92(10) . .
O9 Sn2 Sn3 143.80(11) . .
O6 Sn2 Sn3 41.16(11) . .
Sn5 Sn2 Sn3 174.10(2) . .
O17 Sn3 O7 83.96(15) . .
O17 Sn3 O8 93.03(17) . .
O7 Sn3 O8 75.22(15) . .
O17 Sn3 O3 170.20(15) . .
O7 Sn3 O3 86.63(15) . .
O8 Sn3 O3 87.20(16) . .
O17 Sn3 C9 96.5(3) . .
O7 Sn3 C9 177.2(3) . .
O8 Sn3 C9 107.5(3) . .
O3 Sn3 C9 92.8(3) . .
O17 Sn3 O6 93.13(16) . .
O7 Sn3 O6 74.62(15) . .
O8 Sn3 O6 148.36(15) . .
O3 Sn3 O6 81.70(15) . .
C9 Sn3 O6 102.6(3) . .
O17 Sn3 Sn2 87.87(12) . .
O7 Sn3 Sn2 35.51(11) . .
O8 Sn3 Sn2 110.25(11) . .
O3 Sn3 Sn2 82.86(10) . .
C9 Sn3 Sn2 141.7(3) . .
O6 Sn3 Sn2 39.11(10) . .
O23 Sn4 O17 74.82(17) . .
O23 Sn4 O14 88.90(17) . .
O17 Sn4 O14 101.50(15) . .
O23 Sn4 O20 80.91(17) . .
O17 Sn4 O20 155.68(18) . .
O14 Sn4 O20 76.10(16) . .
O23 Sn4 C13 170.1(3) . .
O17 Sn4 C13 103.4(3) . .
O14 Sn4 C13 100.9(3) . .
O20 Sn4 C13 100.8(3) . .
O23 Sn4 O26 81.36(18) . .
O17 Sn4 O26 92.07(18) . .
O14 Sn4 O26 160.65(18) . .
O20 Sn4 O26 85.83(18) . .
C13 Sn4 O26 89.1(3) . .
O23 Sn4 Sn10 37.64(12) . .
O17 Sn4 Sn10 38.94(12) . .
O14 Sn4 Sn10 105.05(11) . .
O20 Sn4 Sn10 117.56(13) . .
C13 Sn4 Sn10 137.6(3) . .
O26 Sn4 Sn10 77.07(14) . .
O15 Sn5 O11 84.36(16) . .
O15 Sn5 O10 91.31(17) . .
O11 Sn5 O10 74.09(16) . .
O15 Sn5 O1 170.60(16) . 2_665
O11 Sn5 O1 86.36(15) . 2_665
O10 Sn5 O1 87.50(16) . 2_665
O15 Sn5 C17 95.7(2) . .
O11 Sn5 C17 175.6(2) . .
O10 Sn5 C17 110.3(2) . .
O1 Sn5 C17 93.4(2) 2_665 .
O15 Sn5 O9 94.20(16) . .
O11 Sn5 O9 75.01(15) . .
O10 Sn5 O9 147.88(15) . .
O1 Sn5 O9 82.00(15) 2_665 .
C17 Sn5 O9 100.6(2) . .
O15 Sn5 Sn2 88.30(12) . .
O11 Sn5 Sn2 35.92(11) . .
O10 Sn5 Sn2 109.69(11) . .
O1 Sn5 Sn2 83.34(10) 2_665 .
C17 Sn5 Sn2 139.7(2) . .
O9 Sn5 Sn2 39.09(11) . .
O7 Sn6 O13 89.33(16) . .
O7 Sn6 O12 91.71(16) . .
O13 Sn6 O12 89.97(17) . .
O7 Sn6 O5 81.76(15) . .
O13 Sn6 O5 171.07(16) . .
O12 Sn6 O5 89.69(16) . .
O7 Sn6 C21 168.1(3) . .
O13 Sn6 C21 98.1(3) . .
O12 Sn6 C21 97.5(3) . .
O5 Sn6 C21 90.8(2) . .
O7 Sn6 O8 74.58(16) . .
O13 Sn6 O8 85.47(16) . .
O12 Sn6 O8 165.57(16) . .
O5 Sn6 O8 92.70(16) . .
C21 Sn6 O8 96.7(3) . .
O14 Sn7 O22 88.52(17) . .
O14 Sn7 O15 100.63(15) . .
O22 Sn7 O15 74.75(17) . .
O14 Sn7 C25 102.0(3) . .
O22 Sn7 C25 169.5(3) . .
O15 Sn7 C25 102.3(3) . .
O14 Sn7 O20 76.71(16) . .
O22 Sn7 O20 80.98(17) . .
O15 Sn7 O20 155.66(18) . .
C25 Sn7 O20 101.9(3) . .
O14 Sn7 O29 161.71(19) . .
O22 Sn7 O29 81.29(19) . .
O15 Sn7 O29 91.33(19) . .
C25 Sn7 O29 88.7(3) . .
O20 Sn7 O29 86.67(19) . .
O14 Sn7 Sn12 104.10(11) . .
O22 Sn7 Sn12 37.73(12) . .
O15 Sn7 Sn12 38.68(13) . .
C25 Sn7 Sn12 136.3(3) . .
O20 Sn7 Sn12 117.80(13) . .
O29 Sn7 Sn12 76.80(15) . .
O11 Sn8 O16 89.25(16) . .
O11 Sn8 O12 91.94(15) . .
O16 Sn8 O12 87.76(17) . .
O11 Sn8 O2 81.32(15) . 2_665
O16 Sn8 O2 169.89(16) . 2_665
O12 Sn8 O2 88.90(16) . 2_665
O11 Sn8 C29 166.3(2) . .
O16 Sn8 C29 99.4(2) . .
O12 Sn8 C29 98.9(3) . .
O2 Sn8 C29 90.5(2) 2_665 .
O11 Sn8 O10 73.91(16) . .
O16 Sn8 O10 86.14(17) . .
O12 Sn8 O10 164.63(15) . .
O2 Sn8 O10 94.69(16) 2_665 .
C29 Sn8 O10 96.0(3) . .
O22 Sn9 O23 103.38(19) . .
O22 Sn9 O21 99.20(18) . .
O23 Sn9 O21 99.72(18) . .
O22 Sn9 C33 120.1(4) . .
O23 Sn9 C33 115.8(3) . .
O21 Sn9 C33 115.5(3) . .
O23 Sn10 O13 91.39(17) . .
O23 Sn10 O17 74.85(18) . .
O13 Sn10 O17 103.37(16) . .
O23 Sn10 C37 167.9(3) . .
O13 Sn10 C37 100.5(3) . .
O17 Sn10 C37 104.3(3) . .
O23 Sn10 O19 80.89(19) . .
O13 Sn10 O19 77.63(16) . .
O17 Sn10 O19 155.73(18) . .
C37 Sn10 O19 99.2(3) . .
O23 Sn10 O25 80.17(18) . .
O13 Sn10 O25 161.09(19) . .
O17 Sn10 O25 90.81(17) . .
C37 Sn10 O25 87.8(3) . .
O19 Sn10 O25 84.30(18) . .
O23 Sn10 Sn4 37.96(13) . .
O13 Sn10 Sn4 107.87(12) . .
O17 Sn10 Sn4 38.65(12) . .
C37 Sn10 Sn4 137.2(3) . .
O19 Sn10 Sn4 117.47(13) . .
O25 Sn10 Sn4 75.57(14) . .
O23 Sn10 Sn13 85.28(13) . .
O13 Sn10 Sn13 38.82(12) . .
O17 Sn10 Sn13 137.31(11) . .
C37 Sn10 Sn13 102.5(3) . .
O19 Sn10 Sn13 38.81(11) . .
O25 Sn10 Sn13 122.93(14) . .
Sn4 Sn10 Sn13 119.76(2) . .
O21 Sn11 O16 89.79(18) . .
O21 Sn11 O24 84.91(18) . .
O16 Sn11 O24 78.28(18) . .
O21 Sn11 C41 164.1(3) . .
O16 Sn11 C41 103.0(3) . .
O24 Sn11 C41 106.8(3) . .
O21 Sn11 O18 73.09(17) . .
O16 Sn11 O18 98.31(17) . .
O24 Sn11 O18 157.80(18) . .
C41 Sn11 O18 95.4(3) . .
O21 Sn11 O28 81.8(2) . .
O16 Sn11 O28 163.97(19) . .
O24 Sn11 O28 87.4(2) . .
C41 Sn11 O28 87.8(3) . .
O18 Sn11 O28 92.3(2) . .
O21 Sn11 Sn12 87.26(13) . .
O16 Sn11 Sn12 38.39(11) . .
O24 Sn11 Sn12 39.89(14) . .
C41 Sn11 Sn12 108.7(3) . .
O18 Sn11 Sn12 133.31(13) . .
O28 Sn11 Sn12 126.98(16) . .
O22 Sn12 O15 75.13(17) . .
O22 Sn12 O16 90.09(16) . .
O15 Sn12 O16 104.71(16) . .
O22 Sn12 C45 166.7(3) . .
O15 Sn12 C45 104.3(3) . .
O16 Sn12 C45 102.8(3) . .
O22 Sn12 O24 81.13(18) . .
O15 Sn12 O24 156.22(18) . .
O16 Sn12 O24 76.44(17) . .
C45 Sn12 O24 98.4(3) . .
O22 Sn12 O30 80.91(18) . .
O15 Sn12 O30 90.03(18) . .
O16 Sn12 O30 160.24(19) . .
C45 Sn12 O30 85.8(3) . .
O24 Sn12 O30 84.77(18) . .
O22 Sn12 Sn7 38.05(13) . .
O15 Sn12 Sn7 38.75(12) . .
O16 Sn12 Sn7 107.65(12) . .
C45 Sn12 Sn7 136.9(3) . .
O24 Sn12 Sn7 117.73(13) . .
O30 Sn12 Sn7 75.68(14) . .
O22 Sn12 Sn11 85.11(12) . .
O15 Sn12 Sn11 137.91(12) . .
O16 Sn12 Sn11 37.57(12) . .
C45 Sn12 Sn11 103.0(3) . .
O24 Sn12 Sn11 38.88(12) . .
O30 Sn12 Sn11 123.47(14) . .
Sn7 Sn12 Sn11 119.78(2) . .
O21 Sn13 O19 84.82(18) . .
O21 Sn13 O13 90.95(18) . .
O19 Sn13 O13 78.61(17) . .
O21 Sn13 C49 164.6(3) . .
O19 Sn13 C49 104.7(3) . .
O13 Sn13 C49 102.6(3) . .
O21 Sn13 O18 72.55(17) . .
O19 Sn13 O18 157.15(19) . .
O13 Sn13 O18 98.27(17) . .
C49 Sn13 O18 98.0(3) . .
O21 Sn13 O27 81.6(2) . .
O19 Sn13 O27 87.5(2) . .
O13 Sn13 O27 164.80(18) . .
C49 Sn13 O27 86.7(3) . .
O18 Sn13 O27 92.2(2) . .
O21 Sn13 Sn10 87.55(13) . .
O19 Sn13 Sn10 39.98(13) . .
O13 Sn13 Sn10 38.63(11) . .
C49 Sn13 Sn10 107.6(3) . .
O18 Sn13 Sn10 133.05(12) . .
O27 Sn13 Sn10 127.23(14) . .
Sn1 O1 Sn5 130.1(2) . 2_665
Sn1 O2 Sn8 133.49(19) . 2_665
Sn1 O3 Sn3 130.3(2) . .
Sn1 O4 Sn2 126.53(18) . .
Sn1 O4 Sn1 98.42(14) . 2_665
Sn2 O4 Sn1 126.38(18) . 2_665
Sn1 O5 Sn6 133.46(18) . .
Sn2 O6 Sn3 99.73(17) . .
Sn2 O7 Sn6 142.6(2) . .
Sn2 O7 Sn3 107.20(18) . .
Sn6 O7 Sn3 108.01(17) . .
Sn3 O8 Sn6 102.03(17) . .
Sn2 O9 Sn5 99.26(17) . .
Sn5 O10 Sn8 102.75(18) . .
Sn2 O11 Sn8 142.4(2) . .
Sn2 O11 Sn5 106.65(18) . .
Sn8 O11 Sn5 108.98(17) . .
Sn6 O12 Sn8 145.0(2) . .
Sn6 O13 Sn10 126.0(2) . .
Sn6 O13 Sn13 131.4(2) . .
Sn10 O13 Sn13 102.55(17) . .
Sn2 O14 Sn7 128.4(2) . .
Sn2 O14 Sn4 126.6(2) . .
Sn7 O14 Sn4 104.83(16) . .
Sn5 O15 Sn12 121.2(2) . .
Sn5 O15 Sn7 121.7(2) . .
Sn12 O15 Sn7 102.57(19) . .
Sn11 O16 Sn8 132.3(2) . .
Sn11 O16 Sn12 104.04(18) . .
Sn8 O16 Sn12 123.2(2) . .
Sn3 O17 Sn4 122.2(2) . .
Sn3 O17 Sn10 121.25(19) . .
Sn4 O17 Sn10 102.42(19) . .
Sn11 O18 Sn13 101.13(18) . .
Sn13 O19 Sn10 101.21(19) . .
Sn7 O20 Sn4 101.84(17) . .
Sn9 O21 Sn11 126.6(2) . .
Sn9 O21 Sn13 125.4(2) . .
Sn11 O21 Sn13 107.94(19) . .
Sn9 O22 Sn12 130.5(2) . .
Sn9 O22 Sn7 125.2(2) . .
Sn12 O22 Sn7 104.21(19) . .
Sn9 O23 Sn10 130.2(2) . .
Sn9 O23 Sn4 125.2(2) . .
Sn10 O23 Sn4 104.4(2) . .
Sn11 O24 Sn12 101.23(19) . .
C53 O25 Sn10 130.4(5) . .
C53 O26 Sn4 129.1(5) . .
C59 O27 Sn13 128.3(6) . .
C59 O28 Sn11 130.6(6) . .
C72 O29 Sn7 130.3(6) . .
C72 O30 Sn12 127.3(6) . .
O31 N1 C56 119.5(10) . .
O31 N1 C57 117.7(10) . .
C56 N1 C57 122.7(9) . .
C18B C17 Sn5 118.2(11) . .
C18 C17 Sn5 116.1(11) . .
C18 C17 H17A 108.3 . .
Sn5 C17 H17A 108.3 . .
C18 C17 H17B 108.3 . .
Sn5 C17 H17B 108.3 . .
H17A C17 H17B 107.4 . .
C18B C17 H17C 107.8 . .
Sn5 C17 H17C 107.8 . .
C18B C17 H17D 107.8 . .
Sn5 C17 H17D 107.8 . .
H17C C17 H17D 107.1 . .
C22B C21 Sn6 132.8(10) . .
C22 C21 Sn6 124.2(10) . .
C22 C21 H21A 106.3 . .
Sn6 C21 H21A 106.3 . .
C22 C21 H21B 106.3 . .
Sn6 C21 H21B 106.3 . .
H21A C21 H21B 106.4 . .
C22B C21 H21C 104.0 . .
Sn6 C21 H21C 104.0 . .
C22B C21 H21D 104.0 . .
Sn6 C21 H21D 104.0 . .
H21C C21 H21D 105.5 . .
C26B C25 Sn7 121.6(9) . .
C26 C25 Sn7 116.3(9) . .
C26 C25 H25A 108.2 . .
Sn7 C25 H25A 108.2 . .
C26 C25 H25B 108.2 . .
Sn7 C25 H25B 108.2 . .
H25A C25 H25B 107.4 . .
C26B C25 H25C 106.9 . .
Sn7 C25 H25C 106.9 . .
C26B C25 H25D 106.9 . .
Sn7 C25 H25D 106.9 . .
H25C C25 H25D 106.7 . .
C30B C29 Sn8 122.7(8) . .
C30 C29 Sn8 108.3(9) . .
C30 C29 H29C 110.0 . .
Sn8 C29 H29C 110.0 . .
C30 C29 H29D 110.0 . .
Sn8 C29 H29D 110.0 . .
H29C C29 H29D 108.4 . .
C30B C29 H29A 106.7 . .
Sn8 C29 H29A 106.7 . .
C30B C29 H29B 106.7 . .
Sn8 C29 H29B 106.7 . .
H29A C29 H29B 106.6 . .
C34 C33 Sn9 110.7(14) . .
C34B C33 Sn9 120.8(9) . .
C34 C33 H33A 109.5 . .
Sn9 C33 H33A 109.5 . .
C34 C33 H33B 109.5 . .
Sn9 C33 H33B 109.5 . .
H33A C33 H33B 108.1 . .
C34B C33 H33C 107.1 . .
Sn9 C33 H33C 107.1 . .
C34B C33 H33D 107.1 . .
Sn9 C33 H33D 107.1 . .
H33C C33 H33D 106.8 . .
C38 C37 Sn10 115.8(10) . .
C38B C37 Sn10 113.1(9) . .
C38 C37 H37C 108.3 . .
Sn10 C37 H37C 108.3 . .
C38 C37 H37D 108.3 . .
Sn10 C37 H37D 108.3 . .
H37C C37 H37D 107.4 . .
C38B C37 H37A 109.0 . .
Sn10 C37 H37A 109.0 . .
C38B C37 H37B 109.0 . .
Sn10 C37 H37B 109.0 . .
H37A C37 H37B 107.8 . .
C42 C41 Sn11 110.2(11) . .
C42B C41 Sn11 118.3(9) . .
C42 C41 H41C 109.6 . .
Sn11 C41 H41C 109.6 . .
C42 C41 H41D 109.6 . .
Sn11 C41 H41D 109.6 . .
H41C C41 H41D 108.1 . .
C42B C41 H41A 107.7 . .
Sn11 C41 H41A 107.7 . .
C42B C41 H41B 107.7 . .
Sn11 C41 H41B 107.7 . .
H41A C41 H41B 107.1 . .
C50B C49 Sn13 118.3(10) . .
C50 C49 Sn13 118.6(12) . .
C50 C49 H49A 107.7 . .
Sn13 C49 H49A 107.7 . .
C50 C49 H49B 107.7 . .
Sn13 C49 H49B 107.7 . .
H49A C49 H49B 107.1 . .
C50B C49 H49C 107.7 . .
Sn13 C49 H49C 107.7 . .
C50B C49 H49D 107.7 . .
Sn13 C49 H49D 107.7 . .
H49C C49 H49D 107.1 . .
O25 C53 O26 127.8(7) . .
O25 C53 C54 116.4(8) . .
O26 C53 C54 115.9(7) . .
C58 C54 C55 119.1(7) . .
C58 C54 C53 119.9(8) . .
C55 C54 C53 121.0(8) . .
C56 C55 C54 119.1(9) . .
C56 C55 H55A 120.5 . .
C54 C55 H55A 120.5 . .
N1 C56 C55 119.8(10) . .
N1 C56 H56A 120.1 . .
C55 C56 H56A 120.1 . .
N1 C57 C58 118.2(10) . .
N1 C57 H57A 120.9 . .
C58 C57 H57A 120.9 . .
C54 C58 C57 121.0(9) . .
C54 C58 H58A 119.5 . .
C57 C58 H58A 119.5 . .
O28 C59 O27 129.8(9) . .
O28 C59 C60 116.4(11) . .
O27 C59 C60 113.4(11) . .
O28 C59 C60B 115.6(11) . .
O27 C59 C60B 114.0(10) . .
O29 C72 O30 129.9(9) . .
O29 C72 C73B 112.9(11) . .
O30 C72 C73B 113.0(11) . .
O29 C72 C73 113.8(12) . .
O30 C72 C73 113.6(13) . .
C10B C9 Sn3 109.0(10) . .
C10 C9 Sn3 109.2(8) . .
C10 C9 H9A 109.8 . .
Sn3 C9 H9A 109.8 . .
C10 C9 H9B 109.9 . .
Sn3 C9 H9B 109.9 . .
H9A C9 H9B 108.3 . .
C10B C9 H9C 109.9 . .
Sn3 C9 H9C 109.9 . .
C10B C9 H9D 109.9 . .
Sn3 C9 H9D 109.9 . .
H9C C9 H9D 108.3 . .
C11 C10 C9 109.6(14) . .
C11 C10 H10A 109.8 . .
C9 C10 H10A 109.8 . .
C11 C10 H10B 109.8 . .
C9 C10 H10B 109.8 . .
H10A C10 H10B 108.2 . .
C10 C11 C12 109.2(14) . .
C10 C11 H11A 109.8 . .
C12 C11 H11A 109.8 . .
C10 C11 H11B 109.8 . .
C12 C11 H11B 109.8 . .
H11A C11 H11B 108.3 . .
C11 C12 H12A 109.5 . .
C11 C12 H12B 109.5 . .
H12A C12 H12B 109.5 . .
C11 C12 H12C 109.5 . .
H12A C12 H12C 109.5 . .
H12B C12 H12C 109.5 . .
C9 C10B C11B 110.9(16) . .
C9 C10B H10C 109.5 . .
C11B C10B H10C 109.5 . .
C9 C10B H10D 109.5 . .
C11B C10B H10D 109.5 . .
H10C C10B H10D 108.0 . .
C10B C11B C12B 104.7(15) . .
C10B C11B H11C 110.8 . .
C12B C11B H11C 110.8 . .
C10B C11B H11D 110.8 . .
C12B C11B H11D 110.8 . .
H11C C11B H11D 108.9 . .
C11B C12B H12D 109.5 . .
C11B C12B H12E 109.5 . .
H12D C12B H12E 109.5 . .
C11B C12B H12F 109.5 . .
H12D C12B H12F 109.5 . .
H12E C12B H12F 109.5 . .
C14 C13 Sn4 115.4(10) . .
C14B C13 Sn4 117.0(9) . .
C14 C13 H13A 108.4 . .
Sn4 C13 H13A 108.4 . .
C14 C13 H13B 108.4 . .
Sn4 C13 H13B 108.4 . .
H13A C13 H13B 107.5 . .
C14B C13 H13C 108.0 . .
Sn4 C13 H13C 108.0 . .
C14B C13 H13D 108.0 . .
Sn4 C13 H13D 108.0 . .
H13C C13 H13D 107.3 . .
C13 C14 C15 114.4(15) . .
C13 C14 H14A 108.7 . .
C15 C14 H14A 108.7 . .
C13 C14 H14B 108.7 . .
C15 C14 H14B 108.7 . .
H14A C14 H14B 107.6 . .
C14 C15 C16 102.7(14) . .
C14 C15 H15A 111.2 . .
C16 C15 H15A 111.2 . .
C14 C15 H15B 111.2 . .
C16 C15 H15B 111.2 . .
H15A C15 H15B 109.1 . .
C15 C16 H16A 109.5 . .
C15 C16 H16B 109.5 . .
H16A C16 H16B 109.5 . .
C15 C16 H16C 109.5 . .
H16A C16 H16C 109.5 . .
H16B C16 H16C 109.5 . .
C13 C14B C15B 108.5(13) . .
C13 C14B H14C 110.0 . .
C15B C14B H14C 110.0 . .
C13 C14B H14D 110.0 . .
C15B C14B H14D 110.0 . .
H14C C14B H14D 108.4 . .
C16B C15B C14B 106.9(14) . .
C16B C15B H15C 110.3 . .
C14B C15B H15C 110.3 . .
C16B C15B H15D 110.3 . .
C14B C15B H15D 110.3 . .
H15C C15B H15D 108.6 . .
C15B C16B H16D 109.5 . .
C15B C16B H16E 109.5 . .
H16D C16B H16E 109.5 . .
C15B C16B H16F 109.5 . .
H16D C16B H16F 109.5 . .
H16E C16B H16F 109.5 . .
C19 C18 C17 109.2(16) . .
C19 C18 H18A 109.8 . .
C17 C18 H18A 109.8 . .
C19 C18 H18B 109.8 . .
C17 C18 H18B 109.8 . .
H18A C18 H18B 108.3 . .
C18 C19 C20 107.2(15) . .
C18 C19 H19A 110.3 . .
C20 C19 H19A 110.3 . .
C18 C19 H19B 110.3 . .
C20 C19 H19B 110.3 . .
H19A C19 H19B 108.5 . .
C19 C20 H20A 109.5 . .
C19 C20 H20B 109.5 . .
H20A C20 H20B 109.5 . .
C19 C20 H20C 109.5 . .
H20A C20 H20C 109.5 . .
H20B C20 H20C 109.5 . .
C17 C18B C19B 108.1(15) . .
C17 C18B H18C 110.1 . .
C19B C18B H18C 110.1 . .
C17 C18B H18D 110.1 . .
C19B C18B H18D 110.1 . .
H18C C18B H18D 108.4 . .
C20B C19B C18B 101.2(14) . .
C20B C19B H19C 111.5 . .
C18B C19B H19C 111.5 . .
C20B C19B H19D 111.5 . .
C18B C19B H19D 111.5 . .
H19C C19B H19D 109.3 . .
C19B C20B H20D 109.5 . .
C19B C20B H20E 109.5 . .
H20D C20B H20E 109.5 . .
C19B C20B H20F 109.5 . .
H20D C20B H20F 109.5 . .
H20E C20B H20F 109.5 . .
C27 C26 C25 112.9(14) . .
C27 C26 H26A 109.0 . .
C25 C26 H26A 109.0 . .
C27 C26 H26B 109.0 . .
C25 C26 H26B 109.0 . .
H26A C26 H26B 107.8 . .
C26 C27 C28 109.6(16) . .
C26 C27 H27A 109.7 . .
C28 C27 H27A 109.7 . .
C26 C27 H27B 109.7 . .
C28 C27 H27B 109.7 . .
H27A C27 H27B 108.2 . .
C27 C28 H28A 109.5 . .
C27 C28 H28B 109.5 . .
H28A C28 H28B 109.5 . .
C27 C28 H28C 109.5 . .
H28A C28 H28C 109.5 . .
H28B C28 H28C 109.5 . .
C25 C26B C27B 116.0(14) . .
C25 C26B H26C 108.3 . .
C27B C26B H26C 108.3 . .
C25 C26B H26D 108.3 . .
C27B C26B H26D 108.3 . .
H26C C26B H26D 107.4 . .
C26B C27B C28B 107.5(14) . .
C26B C27B H27C 110.2 . .
C28B C27B H27C 110.2 . .
C26B C27B H27D 110.2 . .
C28B C27B H27D 110.2 . .
H27C C27B H27D 108.5 . .
C27B C28B H28D 109.5 . .
C27B C28B H28E 109.5 . .
H28D C28B H28E 109.5 . .
C27B C28B H28F 109.5 . .
H28D C28B H28F 109.5 . .
H28E C28B H28F 109.5 . .
C77 C73 C74 118.6(11) . .
C77 C73 C72 120.7(17) . .
C74 C73 C72 120.7(17) . .
C73 C74 C75 119.4(12) . .
C73 C74 H74A 120.3 . .
C75 C74 H74A 120.3 . .
N3 C75 C74 118.3(13) . .
N3 C75 H75A 120.8 . .
C74 C75 H75A 120.8 . .
C76 N3 O40 117.3(15) . .
C76 N3 C75 122.5(13) . .
O40 N3 C75 117.0(15) . .
N3 C76 C77 119.1(13) . .
N3 C76 H76A 120.4 . .
C77 C76 H76A 120.4 . .
C73 C77 C76 119.8(12) . .
C73 C77 H77A 120.1 . .
C76 C77 H77A 120.1 . .
C74B C73B C77B 116.7(11) . .
C74B C73B C72 121.0(14) . .
C77B C73B C72 122.1(14) . .
C75B C74B C73B 119.0(12) . .
C75B C74B H74B 120.5 . .
C73B C74B H74B 120.5 . .
N3B C75B C74B 121.9(13) . .
N3B C75B H75B 119.0 . .
C74B C75B H75B 119.0 . .
O40B N3B C76B 118.9(14) . .
O40B N3B C75B 118.9(14) . .
C76B N3B C75B 122.1(12) . .
N3B C76B C77B 114.3(13) . .
N3B C76B H76B 122.9 . .
C77B C76B H76B 122.9 . .
C73B C77B C76B 122.5(13) . .
C73B C77B H77B 118.7 . .
C76B C77B H77B 118.7 . .
C63 N2 C62 124.3(12) . .
C63 N2 O39 116.6(14) . .
C62 N2 O39 117.9(14) . .
C61 C60 C64 119.7(10) . .
C61 C60 C59 120.2(14) . .
C64 C60 C59 119.8(14) . .
C60 C61 C62 118.6(12) . .
C60 C61 H61A 120.7 . .
C62 C61 H61A 120.7 . .
N2 C62 C61 118.8(12) . .
N2 C62 H62A 120.6 . .
C61 C62 H62A 120.6 . .
N2 C63 C64 118.1(12) . .
N2 C63 H63A 120.9 . .
C64 C63 H63A 120.9 . .
C60 C64 C63 119.2(11) . .
C60 C64 H64A 120.4 . .
C63 C64 H64A 120.4 . .
O39B N2B C63B 115.5(13) . .
O39B N2B C62B 118.8(13) . .
C63B N2B C62B 125.7(12) . .
C64B C60B C61B 120.9(11) . .
C64B C60B C59 118.2(13) . .
C61B C60B C59 120.9(13) . .
C60B C61B C62B 119.6(12) . .
C60B C61B H61B 120.2 . .
C62B C61B H61B 120.2 . .
N2B C62B C61B 116.8(12) . .
N2B C62B H62B 121.6 . .
C61B C62B H62B 121.6 . .
N2B C63B C64B 118.0(12) . .
N2B C63B H63B 121.0 . .
C64B C63B H63B 121.0 . .
C60B C64B C63B 119.1(12) . .
C60B C64B H64B 120.5 . .
C63B C64B H64B 120.5 . .
C31 C30 C29 114.1(15) . .
C31 C30 H30C 108.7 . .
C29 C30 H30C 108.7 . .
C31 C30 H30D 108.7 . .
C29 C30 H30D 108.7 . .
H30C C30 H30D 107.6 . .
C32 C31 C30 112.1(15) . .
C32 C31 H31C 109.2 . .
C30 C31 H31C 109.2 . .
C32 C31 H31D 109.2 . .
C30 C31 H31D 109.2 . .
H31C C31 H31D 107.9 . .
C31 C32 H32D 109.5 . .
C31 C32 H32E 109.5 . .
H32D C32 H32E 109.5 . .
C31 C32 H32F 109.5 . .
H32D C32 H32F 109.5 . .
H32E C32 H32F 109.5 . .
C29 C30B C31B 108.2(13) . .
C29 C30B H30A 110.1 . .
C31B C30B H30A 110.1 . .
C29 C30B H30B 110.1 . .
C31B C30B H30B 110.1 . .
H30A C30B H30B 108.4 . .
C30B C31B C32B 106.1(13) . .
C30B C31B H31A 110.5 . .
C32B C31B H31A 110.5 . .
C30B C31B H31B 110.5 . .
C32B C31B H31B 110.5 . .
H31A C31B H31B 108.7 . .
C31B C32B H32A 109.5 . .
C31B C32B H32B 109.5 . .
H32A C32B H32B 109.5 . .
C31B C32B H32C 109.5 . .
H32A C32B H32C 109.5 . .
H32B C32B H32C 109.5 . .
C37 C38 C39 98.5(13) . .
C37 C38 H38C 112.1 . .
C39 C38 H38C 112.1 . .
C37 C38 H38D 112.1 . .
C39 C38 H38D 112.1 . .
H38C C38 H38D 109.7 . .
C38 C39 C40 96.2(13) . .
C38 C39 H39C 112.5 . .
C40 C39 H39C 112.5 . .
C38 C39 H39D 112.5 . .
C40 C39 H39D 112.5 . .
H39C C39 H39D 110.0 . .
C39 C40 H40D 109.5 . .
C39 C40 H40E 109.5 . .
H40D C40 H40E 109.5 . .
C39 C40 H40F 109.5 . .
H40D C40 H40F 109.5 . .
H40E C40 H40F 109.5 . .
C37 C38B C39B 112.3(14) . .
C37 C38B H38A 109.1 . .
C39B C38B H38A 109.1 . .
C37 C38B H38B 109.1 . .
C39B C38B H38B 109.1 . .
H38A C38B H38B 107.9 . .
C40B C39B C38B 116.7(17) . .
C40B C39B H39A 108.1 . .
C38B C39B H39A 108.1 . .
C40B C39B H39B 108.1 . .
C38B C39B H39B 108.1 . .
H39A C39B H39B 107.3 . .
C39B C40B H40A 109.5 . .
C39B C40B H40B 109.5 . .
H40A C40B H40B 109.5 . .
C39B C40B H40C 109.5 . .
H40A C40B H40C 109.5 . .
H40B C40B H40C 109.5 . .
C41 C42 C43 115.5(17) . .
C41 C42 H42C 108.4 . .
C43 C42 H42C 108.4 . .
C41 C42 H42D 108.4 . .
C43 C42 H42D 108.4 . .
H42C C42 H42D 107.5 . .
C44 C43 C42 115.3(18) . .
C44 C43 H43C 108.5 . .
C42 C43 H43C 108.5 . .
C44 C43 H43D 108.4 . .
C42 C43 H43D 108.4 . .
H43C C43 H43D 107.5 . .
C43 C44 H44D 109.5 . .
C43 C44 H44E 109.5 . .
H44D C44 H44E 109.5 . .
C43 C44 H44F 109.5 . .
H44D C44 H44F 109.5 . .
H44E C44 H44F 109.5 . .
C41 C42B C43B 106.5(13) . .
C41 C42B H42A 110.4 . .
C43B C42B H42A 110.4 . .
C41 C42B H42B 110.4 . .
C43B C42B H42B 110.4 . .
H42A C42B H42B 108.6 . .
C44B C43B C42B 106.5(14) . .
C44B C43B H43A 110.4 . .
C42B C43B H43A 110.4 . .
C44B C43B H43B 110.4 . .
C42B C43B H43B 110.4 . .
H43A C43B H43B 108.6 . .
C43B C44B H44A 109.5 . .
C43B C44B H44B 109.5 . .
H44A C44B H44B 109.5 . .
C43B C44B H44C 109.5 . .
H44A C44B H44C 109.5 . .
H44B C44B H44C 109.5 . .
C46 C45 Sn12 125.9(10) . .
C46B C45 Sn12 112.7(8) . .
C46 C45 H45C 105.9 . .
Sn12 C45 H45C 105.9 . .
C46 C45 H45D 105.9 . .
Sn12 C45 H45D 105.9 . .
H45C C45 H45D 106.2 . .
C46B C45 H45A 109.1 . .
Sn12 C45 H45A 109.1 . .
C46B C45 H45B 109.1 . .
Sn12 C45 H45B 109.1 . .
H45A C45 H45B 107.8 . .
C45 C46 C47 109.0(12) . .
C45 C46 H46C 109.9 . .
C47 C46 H46C 109.9 . .
C45 C46 H46D 109.9 . .
C47 C46 H46D 109.9 . .
H46C C46 H46D 108.3 . .
C48 C47 C46 106.0(12) . .
C48 C47 H47C 110.5 . .
C46 C47 H47C 110.5 . .
C48 C47 H47D 110.5 . .
C46 C47 H47D 110.5 . .
H47C C47 H47D 108.7 . .
C47 C48 H48D 109.5 . .
C47 C48 H48E 109.5 . .
H48D C48 H48E 109.5 . .
C47 C48 H48F 109.5 . .
H48D C48 H48F 109.5 . .
H48E C48 H48F 109.5 . .
C45 C46B C47B 107.8(11) . .
C45 C46B H46A 110.1 . .
C47B C46B H46A 110.1 . .
C45 C46B H46B 110.1 . .
C47B C46B H46B 110.1 . .
H46A C46B H46B 108.5 . .
C48B C47B C46B 109.7(12) . .
C48B C47B H47A 109.7 . .
C46B C47B H47A 109.7 . .
C48B C47B H47B 109.7 . .
C46B C47B H47B 109.7 . .
H47A C47B H47B 108.2 . .
C47B C48B H48A 109.5 . .
C47B C48B H48B 109.5 . .
H48A C48B H48B 109.5 . .
C47B C48B H48C 109.5 . .
H48A C48B H48C 109.5 . .
H48B C48B H48C 109.5 . .
C33 C34 C35 104.1(14) . .
C33 C34 H34A 110.9 . .
C35 C34 H34A 110.9 . .
C33 C34 H34B 110.9 . .
C35 C34 H34B 110.9 . .
H34A C34 H34B 109.0 . .
C34 C35 C36 98.7(13) . .
C34 C35 H35A 112.0 . .
C36 C35 H35A 112.0 . .
C34 C35 H35B 112.0 . .
C36 C35 H35B 112.0 . .
H35A C35 H35B 109.7 . .
C35 C36 H36A 109.5 . .
C35 C36 H36B 109.5 . .
H36A C36 H36B 109.5 . .
C35 C36 H36C 109.5 . .
H36A C36 H36C 109.5 . .
H36B C36 H36C 109.5 . .
C35B C34B C33 106.4(12) . .
C35B C34B H34C 110.4 . .
C33 C34B H34C 110.4 . .
C35B C34B H34D 110.4 . .
C33 C34B H34D 110.4 . .
H34C C34B H34D 108.6 . .
C36B C35B C34B 112.9(15) . .
C36B C35B H35C 109.0 . .
C34B C35B H35C 109.0 . .
C36B C35B H35D 109.0 . .
C34B C35B H35D 109.0 . .
H35C C35B H35D 107.8 . .
C35B C36B H36D 109.5 . .
C35B C36B H36E 109.5 . .
H36D C36B H36E 109.5 . .
C35B C36B H36F 109.5 . .
H36D C36B H36F 109.5 . .
H36E C36B H36F 109.5 . .
C21 C22 C23 113.8(14) . .
C21 C22 H22A 108.8 . .
C23 C22 H22A 108.8 . .
C21 C22 H22B 108.8 . .
C23 C22 H22B 108.8 . .
H22A C22 H22B 107.7 . .
C22 C23 C24 101.2(14) . .
C22 C23 H23A 111.5 . .
C24 C23 H23A 111.5 . .
C22 C23 H23B 111.5 . .
C24 C23 H23B 111.5 . .
H23A C23 H23B 109.3 . .
C23 C24 H24A 109.5 . .
C23 C24 H24B 109.5 . .
H24A C24 H24B 109.5 . .
C23 C24 H24C 109.5 . .
H24A C24 H24C 109.5 . .
H24B C24 H24C 109.5 . .
C21 C22B C23B 116.3(15) . .
C21 C22B H22C 108.2 . .
C23B C22B H22C 108.2 . .
C21 C22B H22D 108.2 . .
C23B C22B H22D 108.2 . .
H22C C22B H22D 107.4 . .
C24B C23B C22B 104.5(13) . .
C24B C23B H23C 110.8 . .
C22B C23B H23C 110.8 . .
C24B C23B H23D 110.8 . .
C22B C23B H23D 110.8 . .
H23C C23B H23D 108.9 . .
C23B C24B H24D 109.5 . .
C23B C24B H24E 109.5 . .
H24D C24B H24E 109.5 . .
C23B C24B H24F 109.5 . .
H24D C24B H24F 109.5 . .
H24E C24B H24F 109.5 . .
C49 C50 C51 112.7(17) . .
C49 C50 H50A 109.0 . .
C51 C50 H50A 109.0 . .
C49 C50 H50B 109.0 . .
C51 C50 H50B 109.0 . .
H50A C50 H50B 107.8 . .
C50 C51 C52 112.4(18) . .
C50 C51 H51A 109.1 . .
C52 C51 H51A 109.1 . .
C50 C51 H51B 109.1 . .
C52 C51 H51B 109.1 . .
H51A C51 H51B 107.9 . .
C51 C52 H52A 109.5 . .
C51 C52 H52B 109.5 . .
H52A C52 H52B 109.5 . .
C51 C52 H52C 109.5 . .
H52A C52 H52C 109.5 . .
H52B C52 H52C 109.5 . .
C49 C50B C51B 121.4(14) . .
C49 C50B H50C 107.0 . .
C51B C50B H50C 107.0 . .
C49 C50B H50D 107.0 . .
C51B C50B H50D 107.0 . .
H50C C50B H50D 106.7 . .
C50B C51B C52B 118.5(15) . .
C50B C51B H51C 107.7 . .
C52B C51B H51C 107.7 . .
C50B C51B H51D 107.7 . .
C52B C51B H51D 107.7 . .
H51C C51B H51D 107.1 . .
C51B C52B H52D 109.5 . .
C51B C52B H52E 109.5 . .
H52D C52B H52E 109.5 . .
C51B C52B H52F 109.5 . .
H52D C52B H52F 109.5 . .
H52E C52B H52F 109.5 . .

loop_
_geom_bond_atom_site_label_1
_geom_bond_atom_site_label_2
_geom_bond_distance
_geom_bond_site_symmetry_2
Sn1 O3 2.060(4) .
Sn1 O2 2.059(4) .
Sn1 O1 2.067(4) .
Sn1 O4 2.066(3) .
Sn1 O5 2.082(4) .
Sn1 O4 2.089(3) 2_665
Sn1 Sn1 3.1453(10) 2_665
Sn2 O7 2.002(4) .
Sn2 O11 2.012(4) .
Sn2 O14 2.032(4) .
Sn2 O4 2.080(3) .
Sn2 O9 2.099(4) .
Sn2 O6 2.107(4) .
Sn2 Sn5 3.2848(9) .
Sn2 Sn3 3.2924(9) .
Sn3 O17 2.080(4) .
Sn3 O7 2.088(4) .
Sn3 O8 2.105(4) .
Sn3 O3 2.127(4) .
Sn3 C9 2.168(7) .
Sn3 O6 2.198(4) .
Sn4 O23 2.078(5) .
Sn4 O17 2.093(4) .
Sn4 O14 2.101(4) .
Sn4 O20 2.140(5) .
Sn4 C13 2.152(7) .
Sn4 O26 2.197(5) .
Sn4 Sn10 3.2728(8) .
Sn5 O15 2.079(4) .
Sn5 O11 2.084(4) .
Sn5 O10 2.109(4) .
Sn5 O1 2.133(4) 2_665
Sn5 C17 2.151(7) .
Sn5 O9 2.212(4) .
Sn6 O7 2.033(4) .
Sn6 O13 2.080(4) .
Sn6 O12 2.122(4) .
Sn6 O5 2.151(4) .
Sn6 C21 2.155(7) .
Sn6 O8 2.185(4) .
Sn7 O14 2.082(4) .
Sn7 O22 2.082(5) .
Sn7 O15 2.100(4) .
Sn7 C25 2.116(7) .
Sn7 O20 2.130(4) .
Sn7 O29 2.178(6) .
Sn7 Sn12 3.2747(9) .
Sn8 O11 2.025(4) .
Sn8 O16 2.104(4) .
Sn8 O12 2.126(4) .
Sn8 O2 2.162(4) 2_665
Sn8 C29 2.171(6) .
Sn8 O10 2.172(4) .
Sn9 O22 1.969(4) .
Sn9 O23 1.971(5) .
Sn9 O21 1.988(4) .
Sn9 C33 2.117(9) .
Sn10 O23 2.063(4) .
Sn10 O13 2.099(4) .
Sn10 O17 2.106(5) .
Sn10 C37 2.139(8) .
Sn10 O19 2.150(5) .
Sn10 O25 2.225(5) .
Sn10 Sn13 3.2825(9) .
Sn11 O21 2.065(4) .
Sn11 O16 2.065(4) .
Sn11 O24 2.102(5) .
Sn11 C41 2.124(8) .
Sn11 O18 2.168(5) .
Sn11 O28 2.184(5) .
Sn11 Sn12 3.2850(9) .
Sn12 O22 2.067(4) .
Sn12 O15 2.097(5) .
Sn12 O16 2.103(4) .
Sn12 C45 2.126(8) .
Sn12 O24 2.148(5) .
Sn12 O30 2.252(5) .
Sn13 O21 2.084(5) .
Sn13 O19 2.097(4) .
Sn13 O13 2.108(4) .
Sn13 C49 2.153(7) .
Sn13 O18 2.176(5) .
Sn13 O27 2.230(6) .
O25 C53 1.231(8) .
O26 C53 1.250(9) .
O27 C59 1.246(10) .
O28 C59 1.235(10) .
O29 C72 1.204(11) .
O30 C72 1.248(10) .
O31 N1 1.355(8) .
N1 C56 1.310(11) .
N1 C57 1.348(11) .
C17 C18B 1.481(16) .
C17 C18 1.530(17) .
C17 H17A 0.9700 .
C17 H17B 0.9700 .
C17 H17C 0.9700 .
C17 H17D 0.9700 .
C21 C22B 1.375(15) .
C21 C22 1.406(13) .
C21 H21A 0.9700 .
C21 H21B 0.9700 .
C21 H21C 0.9700 .
C21 H21D 0.9700 .
C25 C26B 1.458(14) .
C25 C26 1.523(14) .
C25 H25A 0.9700 .
C25 H25B 0.9700 .
C25 H25C 0.9700 .
C25 H25D 0.9700 .
C29 C30B 1.456(15) .
C29 C30 1.560(17) .
C29 H29C 0.9700 .
C29 H29D 0.9700 .
C29 H29A 0.9700 .
C29 H29B 0.9700 .
C33 C34 1.480(16) .
C33 C34B 1.533(14) .
C33 H33A 0.9700 .
C33 H33B 0.9700 .
C33 H33C 0.9700 .
C33 H33D 0.9700 .
C37 C38 1.534(17) .
C37 C38B 1.552(15) .
C37 H37C 0.9700 .
C37 H37D 0.9700 .
C37 H37A 0.9700 .
C37 H37B 0.9700 .
C41 C42 1.461(16) .
C41 C42B 1.514(16) .
C41 H41C 0.9700 .
C41 H41D 0.9700 .
C41 H41A 0.9700 .
C41 H41B 0.9700 .
C49 C50B 1.430(15) .
C49 C50 1.468(17) .
C49 H49A 0.9700 .
C49 H49B 0.9700 .
C49 H49C 0.9700 .
C49 H49D 0.9700 .
C53 C54 1.524(9) .
C54 C58 1.353(11) .
C54 C55 1.375(10) .
C55 C56 1.381(10) .
C55 H55A 0.9300 .
C56 H56A 0.9300 .
C57 C58 1.370(10) .
C57 H57A 0.9300 .
C58 H58A 0.9300 .
C59 C60 1.513(12) .
C59 C60B 1.526(12) .
C72 C73B 1.558(12) .
C72 C73 1.588(14) .
C9 C10B 1.527(16) .
C9 C10 1.640(16) .
C9 H9A 0.9700 .
C9 H9B 0.9700 .
C9 H9C 0.9700 .
C9 H9D 0.9700 .
C10 C11 1.535(16) .
C10 H10A 0.9700 .
C10 H10B 0.9700 .
C11 C12 1.635(17) .
C11 H11A 0.9700 .
C11 H11B 0.9700 .
C12 H12A 0.9600 .
C12 H12B 0.9600 .
C12 H12C 0.9600 .
C10B C11B 1.510(17) .
C10B H10C 0.9700 .
C10B H10D 0.9700 .
C11B C12B 1.581(18) .
C11B H11C 0.9700 .
C11B H11D 0.9700 .
C12B H12D 0.9600 .
C12B H12E 0.9600 .
C12B H12F 0.9600 .
C13 C14 1.493(15) .
C13 C14B 1.535(14) .
C13 H13A 0.9700 .
C13 H13B 0.9700 .
C13 H13C 0.9700 .
C13 H13D 0.9700 .
C14 C15 1.497(17) .
C14 H14A 0.9700 .
C14 H14B 0.9700 .
C15 C16 1.597(17) .
C15 H15A 0.9700 .
C15 H15B 0.9700 .
C16 H16A 0.9600 .
C16 H16B 0.9600 .
C16 H16C 0.9600 .
C14B C15B 1.523(16) .
C14B H14C 0.9700 .
C14B H14D 0.9700 .
C15B C16B 1.524(15) .
C15B H15C 0.9700 .
C15B H15D 0.9700 .
C16B H16D 0.9600 .
C16B H16E 0.9600 .
C16B H16F 0.9600 .
C18 C19 1.544(17) .
C18 H18A 0.9700 .
C18 H18B 0.9700 .
C19 C20 1.513(17) .
C19 H19A 0.9700 .
C19 H19B 0.9700 .
C20 H20A 0.9600 .
C20 H20B 0.9600 .
C20 H20C 0.9600 .
C18B C19B 1.575(17) .
C18B H18C 0.9700 .
C18B H18D 0.9700 .
C19B C20B 1.528(17) .
C19B H19C 0.9700 .
C19B H19D 0.9700 .
C20B H20D 0.9600 .
C20B H20E 0.9600 .
C20B H20F 0.9600 .
C26 C27 1.506(16) .
C26 H26A 0.9700 .
C26 H26B 0.9700 .
C27 C28 1.499(17) .
C27 H27A 0.9700 .
C27 H27B 0.9700 .
C28 H28A 0.9600 .
C28 H28B 0.9600 .
C28 H28C 0.9600 .
C26B C27B 1.489(15) .
C26B H26C 0.9700 .
C26B H26D 0.9700 .
C27B C28B 1.502(16) .
C27B H27C 0.9700 .
C27B H27D 0.9700 .
C28B H28D 0.9600 .
C28B H28E 0.9600 .
C28B H28F 0.9600 .
C73 C77 1.376(9) .
C73 C74 1.382(9) .
C74 C75 1.400(9) .
C74 H74A 0.9300 .
C75 N3 1.329(14) .
C75 H75A 0.9300 .
N3 C76 1.315(14) .
N3 O40 1.337(14) .
C76 C77 1.388(9) .
C76 H76A 0.9300 .
C77 H77A 0.9300 .
C73B C74B 1.383(15) .
C73B C77B 1.382(14) .
C74B C75B 1.384(14) .
C74B H74B 0.9300 .
C75B N3B 1.341(14) .
C75B H75B 0.9300 .
N3B O40B 1.353(13) .
N3B C76B 1.356(14) .
C76B C77B 1.422(15) .
C76B H76B 0.9300 .
C77B H77B 0.9300 .
N2 C63 1.319(14) .
N2 C62 1.322(14) .
N2 O39 1.349(13) .
C60 C61 1.373(9) .
C60 C64 1.376(9) .
C61 C62 1.388(9) .
C61 H61A 0.9300 .
C62 H62A 0.9300 .
C63 C64 1.384(9) .
C63 H63A 0.9300 .
C64 H64A 0.9300 .
N2B O39B 1.322(13) .
N2B C63B 1.367(14) .
N2B C62B 1.348(14) .
C60B C64B 1.399(14) .
C60B C61B 1.391(14) .
C61B C62B 1.454(14) .
C61B H61B 0.9300 .
C62B H62B 0.9300 .
C63B C64B 1.427(14) .
C63B H63B 0.9300 .
C64B H64B 0.9300 .
C30 C31 1.511(16) .
C30 H30C 0.9700 .
C30 H30D 0.9700 .
C31 C32 1.514(17) .
C31 H31C 0.9700 .
C31 H31D 0.9700 .
C32 H32D 0.9600 .
C32 H32E 0.9600 .
C32 H32F 0.9600 .
C30B C31B 1.579(16) .
C30B H30A 0.9700 .
C30B H30B 0.9700 .
C31B C32B 1.559(16) .
C31B H31A 0.9700 .
C31B H31B 0.9700 .
C32B H32A 0.9600 .
C32B H32B 0.9600 .
C32B H32C 0.9600 .
C38 C39 1.657(18) .
C38 H38C 0.9700 .
C38 H38D 0.9700 .
C39 C40 1.560(18) .
C39 H39C 0.9700 .
C39 H39D 0.9700 .
C40 H40D 0.9600 .
C40 H40E 0.9600 .
C40 H40F 0.9600 .
C38B C39B 1.491(16) .
C38B H38A 0.9700 .
C38B H38B 0.9700 .
C39B C40B 1.463(16) .
C39B H39A 0.9700 .
C39B H39B 0.9700 .
C40B H40A 0.9600 .
C40B H40B 0.9600 .
C40B H40C 0.9600 .
C42 C43 1.474(16) .
C42 H42C 0.9700 .
C42 H42D 0.9700 .
C43 C44 1.481(18) .
C43 H43C 0.9700 .
C43 H43D 0.9700 .
C44 H44D 0.9600 .
C44 H44E 0.9600 .
C44 H44F 0.9600 .
C42B C43B 1.559(16) .
C42B H42A 0.9700 .
C42B H42B 0.9700 .
C43B C44B 1.535(17) .
C43B H43A 0.9700 .
C43B H43B 0.9700 .
C44B H44A 0.9600 .
C44B H44B 0.9600 .
C44B H44C 0.9600 .
C45 C46 1.519(10) .
C45 C46B 1.527(9) .
C45 H45C 0.9700 .
C45 H45D 0.9700 .
C45 H45A 0.9700 .
C45 H45B 0.9700 .
C46 C47 1.554(10) .
C46 H46C 0.9700 .
C46 H46D 0.9700 .
C47 C48 1.510(10) .
C47 H47C 0.9700 .
C47 H47D 0.9700 .
C48 H48D 0.9600 .
C48 H48E 0.9600 .
C48 H48F 0.9600 .
C46B C47B 1.541(10) .
C46B H46A 0.9700 .
C46B H46B 0.9700 .
C47B C48B 1.501(10) .
C47B H47A 0.9700 .
C47B H47B 0.9700 .
C48B H48A 0.9600 .
C48B H48B 0.9600 .
C48B H48C 0.9600 .
C34 C35 1.562(17) .
C34 H34A 0.9700 .
C34 H34B 0.9700 .
C35 C36 1.650(17) .
C35 H35A 0.9700 .
C35 H35B 0.9700 .
C36 H36A 0.9600 .
C36 H36B 0.9600 .
C36 H36C 0.9600 .
C34B C35B 1.532(15) .
C34B H34C 0.9700 .
C34B H34D 0.9700 .
C35B C36B 1.439(15) .
C35B H35C 0.9700 .
C35B H35D 0.9700 .
C36B H36D 0.9600 .
C36B H36E 0.9600 .
C36B H36F 0.9600 .
C22 C23 1.536(16) .
C22 H22A 0.9700 .
C22 H22B 0.9700 .
C23 C24 1.587(17) .
C23 H23A 0.9700 .
C23 H23B 0.9700 .
C24 H24A 0.9600 .
C24 H24B 0.9600 .
C24 H24C 0.9600 .
C22B C23B 1.589(15) .
C22B H22C 0.9700 .
C22B H22D 0.9700 .
C23B C24B 1.476(16) .
C23B H23C 0.9700 .
C23B H23D 0.9700 .
C24B H24D 0.9600 .
C24B H24E 0.9600 .
C24B H24F 0.9600 .
C50 C51 1.512(18) .
C50 H50A 0.9700 .
C50 H50B 0.9700 .
C51 C52 1.495(18) .
C51 H51A 0.9700 .
C51 H51B 0.9700 .
C52 H52A 0.9600 .
C52 H52B 0.9600 .
C52 H52C 0.9600 .
C50B C51B 1.456(15) .
C50B H50C 0.9700 .
C50B H50D 0.9700 .
C51B C52B 1.464(17) .
C51B H51C 0.9700 .
C51B H51D 0.9700 .
C52B H52D 0.9600 .
C52B H52E 0.9600 .
C52B H52F 0.9600 .
